data_7709204
loop_
_publ_author_name
'Romanenko, Nikita R.'
'Kuzmin, Alexey V.'
'Khasanov, Salavat S.'
'Faraonov, Maxim A.'
'Yudanova, Evgeniya I.'
'Nakano, Yoshiaki'
'Otsuka, Akihiro'
'Yamochi, Hideki'
'Kitagawa, Hiroshi'
'Konarev, Dmitri V.'

_publ_section_title
;
 Complexes of transition metal carbonyl clusters with tin(II)
 phthalocyanine in neutral and radical anion states: methods of synthesis,
 structures and properties
;
_journal_name_full 'Dalton Transactions'
_journal_paper_doi 10.1039/D1DT04061H
_journal_year 2022
_chemical_formula_moiety 'C18 H36 Cs N2 O6, C74 H32 N16 O10 Ru3 Sn2, C18 H36 K N2 O6, 3(C6 H4 Cl2), 1[C6H4Cl2]'
_chemical_formula_sum 'C134 H120 Cl8 Cs K N20 O22 Ru3 Sn2'
_chemical_formula_weight 3358.69
_space_group_crystal_system orthorhombic
_space_group_IT_number 33
_space_group_name_Hall 'P 2c -2n'
_space_group_name_H-M_alt 'P n a 21'
_atom_sites_solution_hydrogens geom
_atom_sites_solution_primary dual
_audit_creation_date 2021-10-14
_audit_creation_method
;
FinalCif V89 by Daniel Kratzert, Freiburg 2021,
https://dkratzert.de/finalcif.html
;
_audit_update_record
;
2021-10-14 deposited with the CCDC.	2021-12-29 downloaded from the CCDC.
;
_cell_angle_alpha 90
_cell_angle_beta 90
_cell_angle_gamma 90
_cell_formula_units_Z 4
_cell_length_a 26.2701(4)
_cell_length_b 22.9467(5)
_cell_length_c 22.6093(3)
_cell_measurement_reflns_used 34677
_cell_measurement_temperature 101(2)
_cell_measurement_theta_max 28.5340
_cell_measurement_theta_min 1.7800
_cell_volume 13629.2(4)
_computing_cell_refinement 'CrysAlisPro 1.171.41.118a (Rigaku OD, 2021)'
_computing_data_collection 'CrysAlisPro 1.171.41.118a (Rigaku OD, 2021)'
_computing_data_reduction 'CrysAlisPro 1.171.41.118a (Rigaku OD, 2021)'
_computing_molecular_graphics 'Olex2 1.5-alpha (Dolomanov et al., 2009)'
_computing_publication_material 'Olex2 1.5-alpha (Dolomanov et al., 2009)'
_computing_structure_refinement 'SHELXL 2018/3 (Sheldrick, 2015)'
_computing_structure_solution 'SHELXT 2018/2 (Sheldrick, 2018)'
_diffrn_ambient_environment N~2~
_diffrn_ambient_temperature 101(2)
_diffrn_detector 'CCD plate'
_diffrn_detector_area_resol_mean 5.2283
_diffrn_detector_type AtlasS2
_diffrn_measured_fraction_theta_full 1.000
_diffrn_measured_fraction_theta_max 0.918
_diffrn_measurement_details
;
List of Runs (angles in degrees, time in seconds):

  # Type    Start    End  Width  t~exp~   \w     \q     \k     \f   Frames
#--------------------------------------------------------------------------
  1  \w    -47.00 -20.00   1.00   80.00    --  -12.05 -57.00 150.00   27
  2  \w    -23.00   3.00   1.00   80.00    --  -12.05 -57.00-180.00   26
  3  \w    -63.00   3.00   1.00   80.00    --  -12.05 -57.00 -60.00   66
  4  \w    -62.00  33.00   1.00   80.00    --   12.05 -57.00  60.00   95
  5  \w    -13.00  76.00   1.00   80.00    --   12.05  57.00-150.00   89
  6  \w     60.00  85.00   1.00   80.00    --   12.05  19.00  30.00   25
  7  \w    -26.00 -24.00   1.00   80.00    --   12.05  19.00  30.00    2
;
_diffrn_measurement_device 'four-circle diffractometer'
_diffrn_measurement_device_type 'Xcalibur, AtlasS2, Gemini'
_diffrn_measurement_method '\w scans'
_diffrn_orient_matrix_type 'CrysAlisPro convention (1999,Acta A55,543-557)'
_diffrn_orient_matrix_UB_11 -0.0251742000
_diffrn_orient_matrix_UB_12 0.0111285000
_diffrn_orient_matrix_UB_13 0.0012515000
_diffrn_orient_matrix_UB_21 -0.0085020000
_diffrn_orient_matrix_UB_22 -0.0232190000
_diffrn_orient_matrix_UB_23 -0.0181958000
_diffrn_orient_matrix_UB_31 -0.0048221000
_diffrn_orient_matrix_UB_32 -0.0170985000
_diffrn_orient_matrix_UB_33 0.0255225000
_diffrn_radiation_monochromator graphite
_diffrn_radiation_probe x-ray
_diffrn_radiation_type 'Mo K\a'
_diffrn_radiation_wavelength 0.71073
_diffrn_reflns_av_R_equivalents 0.0647
_diffrn_reflns_av_unetI/netI 0.0740
_diffrn_reflns_Laue_measured_fraction_full 1.000
_diffrn_reflns_Laue_measured_fraction_max 0.918
_diffrn_reflns_limit_h_max 36
_diffrn_reflns_limit_h_min -35
_diffrn_reflns_limit_k_max 29
_diffrn_reflns_limit_k_min -29
_diffrn_reflns_limit_l_max 23
_diffrn_reflns_limit_l_min -31
_diffrn_reflns_number 121049
_diffrn_reflns_point_group_measured_fraction_full 0.916
_diffrn_reflns_point_group_measured_fraction_max 0.776
_diffrn_reflns_theta_full 25.242
_diffrn_reflns_theta_max 29.662
_diffrn_reflns_theta_min 1.775
_diffrn_source 'fine-focus sealed X-ray tube'
_diffrn_source_type 'Enhance (Mo) X-ray Source'
_exptl_absorpt_coefficient_mu 1.213
_exptl_absorpt_correction_T_max 1.00000
_exptl_absorpt_correction_T_min 0.84390
_exptl_absorpt_correction_type multi-scan
_exptl_absorpt_process_details
;
CrysAlisPro 1.171.41.118a (Rigaku Oxford Diffraction, 2021)
Empirical absorption correction using spherical harmonics,
implemented in SCALE3 ABSPACK scaling algorithm.
;
_exptl_crystal_colour 'metallic dark black'
_exptl_crystal_colour_lustre metallic
_exptl_crystal_colour_modifier dark
_exptl_crystal_colour_primary black
_exptl_crystal_density_diffrn 1.637
_exptl_crystal_description plate
_exptl_crystal_F_000 6728
_exptl_crystal_size_max 0.485
_exptl_crystal_size_mid 0.276
_exptl_crystal_size_min 0.108
_refine_diff_density_max 5.378
_refine_diff_density_min -3.666
_refine_diff_density_rms 0.243
_refine_ls_abs_structure_details
;
 Flack x determined using 7674 quotients [(I+)-(I-)]/[(I+)+(I-)]
 (Parsons, Flack and Wagner, Acta Cryst. B69 (2013) 249-259).
;
_refine_ls_abs_structure_Flack 0.003(6)
_refine_ls_extinction_method none
_refine_ls_goodness_of_fit_ref 1.038
_refine_ls_hydrogen_treatment constr
_refine_ls_matrix_type full
_refine_ls_number_parameters 1576
_refine_ls_number_reflns 29927
_refine_ls_number_restraints 1575
_refine_ls_restrained_S_all 1.045
_refine_ls_R_factor_all 0.1170
_refine_ls_R_factor_gt 0.0882
_refine_ls_shift/su_max 0.001
_refine_ls_shift/su_mean 0.000
_refine_ls_structure_factor_coef Fsqd
_refine_ls_weighting_details 'w=1/[\s^2^(Fo^2^)+(0.1475P)^2^+89.8991P] where P=(Fo^2^+2Fc^2^)/3'
_refine_ls_weighting_scheme calc
_refine_ls_wR_factor_gt 0.2218
_refine_ls_wR_factor_ref 0.2455
_reflns_Friedel_coverage 0.652
_reflns_Friedel_fraction_full 0.828
_reflns_Friedel_fraction_max 0.627
_reflns_number_gt 22777
_reflns_number_total 29927
_reflns_threshold_expression 'I > 2\s(I)'
_cod_data_source_file d1dt04061h2.cif
_cod_data_source_block exp_2344_int1
_cod_database_code 7709204
_chemical_oxdiff_formula 'C32 H16 Ru3 O16 Cs3 Cl4'
_shelx_shelxl_version_number 2018/3
_olex2_submission_special_instructions 'No special instructions were received'
_oxdiff_exptl_absorpt_empirical_details
;
Empirical correction (ABSPACK) includes:
- Absorption correction using spherical harmonics
- Frame scaling
;
_oxdiff_exptl_absorpt_empirical_full_max 1.279
_oxdiff_exptl_absorpt_empirical_full_min 0.848
_shelx_space_group_comment
;
The symmetry employed for this shelxl refinement is uniquely defined
by the following loop, which should always be used as a source of
symmetry information in preference to the above space-group names.
They are only intended as comments.
;
_smtbx_masks_special_details
;
A solvent mask was calculated and 340 electrons were 
found in a volume of 1388\%A^3^ in 5 voids per unit cell. 
This is consistent with the presence of 
1[C6H4Cl2] per Asymmetric Unit 
which account for 296 electrons 
per unit cell.
;
_smtbx_masks_void_probe_radius 1.2
_smtbx_masks_void_truncation_radius 1.2
_shelx_estimated_absorpt_t_min 0.591
_shelx_estimated_absorpt_t_max 0.880
_olex2_refinement_description
;
1. Fixed Uiso
 At 1.2 times of:
  All C(H) groups, All C(H,H) groups
2. Restrained distances
 O306-C306 \\sim O310-C310 \\sim O303-C303 \\sim O308-C308 \\sim O309-C309
\\sim O307-C307 \\sim O305-
 C305 \\sim O302-C302 \\sim O301-C301 \\sim O304-C304
 with sigma of 0.02
 Ru32-C306 \\sim Ru33-C310 \\sim Ru31-C303 \\sim Ru33-C309 \\sim Ru33-C308
\\sim Ru32-C305 \\sim Ru33-
 C307 \\sim Ru31-C301 \\sim Ru31-C302 \\sim Ru32-C304
 with sigma of 0.02
 Sn21-Ru31 \\sim Sn11-Ru32
 with sigma of 0.02
3. Rigid bond restraints
 All non-hydrogen atoms
 with sigma for 1-2 distances of 0.001 and sigma for 1-3 distances of 0.001
4. Uiso/Uaniso restraints and constraints
Uanis(C61) \\sim Ueq, Uanis(C62) \\sim Ueq, Uanis(C63) \\sim Ueq, Uanis(C64)
\\sim Ueq, Uanis(C65) \\sim Ueq, Uanis(C66) \\sim Ueq, Uanis(C71) \\sim Ueq,
Uanis(C72) \\sim Ueq, Uanis(C73) \\sim Ueq, Uanis(C74) \\sim Ueq, Uanis(C75)
\\sim Ueq, Uanis(C76) \\sim Ueq, Uanis(C81) \\sim Ueq, Uanis(C82) \\sim Ueq,
Uanis(C83) \\sim Ueq, Uanis(C84) \\sim Ueq, Uanis(C85) \\sim Ueq, Uanis(C86)
\\sim Ueq, Uanis(C101) \\sim Ueq, Uanis(C102) \\sim Ueq, Uanis(C103) \\sim Ueq,
Uanis(C104) \\sim Ueq, Uanis(C105) \\sim Ueq, Uanis(C106) \\sim Ueq,
Uanis(C107) \\sim Ueq, Uanis(C108) \\sim Ueq, Uanis(C109) \\sim Ueq,
Uanis(C110) \\sim Ueq, Uanis(C111) \\sim Ueq, Uanis(C112) \\sim Ueq,
Uanis(C113) \\sim Ueq, Uanis(C114) \\sim Ueq, Uanis(C115) \\sim Ueq,
Uanis(C116) \\sim Ueq, Uanis(C117) \\sim Ueq, Uanis(C118) \\sim Ueq,
Uanis(C119) \\sim Ueq, Uanis(C120) \\sim Ueq, Uanis(C121) \\sim Ueq,
Uanis(C122) \\sim Ueq, Uanis(C123) \\sim Ueq, Uanis(C124) \\sim Ueq,
Uanis(C125) \\sim Ueq, Uanis(C126) \\sim Ueq, Uanis(C127) \\sim Ueq,
Uanis(C128) \\sim Ueq, Uanis(C129) \\sim Ueq, Uanis(C130) \\sim Ueq,
Uanis(C131) \\sim Ueq, Uanis(C132) \\sim Ueq, Uanis(C201) \\sim Ueq,
Uanis(C202) \\sim Ueq, Uanis(C203) \\sim Ueq, Uanis(C204) \\sim Ueq,
Uanis(C205) \\sim Ueq, Uanis(C206) \\sim Ueq, Uanis(C207) \\sim Ueq,
Uanis(C208) \\sim Ueq, Uanis(C209) \\sim Ueq, Uanis(C210) \\sim Ueq,
Uanis(C211) \\sim Ueq, Uanis(C212) \\sim Ueq, Uanis(C213) \\sim Ueq,
Uanis(C214) \\sim Ueq, Uanis(C215) \\sim Ueq, Uanis(C216) \\sim Ueq,
Uanis(C217) \\sim Ueq, Uanis(C218) \\sim Ueq, Uanis(C219) \\sim Ueq,
Uanis(C220) \\sim Ueq, Uanis(C221) \\sim Ueq, Uanis(C222) \\sim Ueq,
Uanis(C223) \\sim Ueq, Uanis(C224) \\sim Ueq, Uanis(C225) \\sim Ueq,
Uanis(C226) \\sim Ueq, Uanis(C227) \\sim Ueq, Uanis(C228) \\sim Ueq,
Uanis(C229) \\sim Ueq, Uanis(C230) \\sim Ueq, Uanis(C231) \\sim Ueq,
Uanis(C232) \\sim Ueq, Uanis(C301) \\sim Ueq, Uanis(C302) \\sim Ueq,
Uanis(C303) \\sim Ueq, Uanis(C304) \\sim Ueq, Uanis(C305) \\sim Ueq,
Uanis(C306) \\sim Ueq, Uanis(C307) \\sim Ueq, Uanis(C308) \\sim Ueq,
Uanis(C309) \\sim Ueq, Uanis(C310) \\sim Ueq, Uanis(C401) \\sim Ueq,
Uanis(C402) \\sim Ueq, Uanis(C403) \\sim Ueq, Uanis(C404) \\sim Ueq,
Uanis(C405) \\sim Ueq, Uanis(C406) \\sim Ueq, Uanis(C407) \\sim Ueq,
Uanis(C408) \\sim Ueq, Uanis(C409) \\sim Ueq, Uanis(C410) \\sim Ueq,
Uanis(C411) \\sim Ueq, Uanis(C412) \\sim Ueq, Uanis(C413) \\sim Ueq,
Uanis(C414) \\sim Ueq, Uanis(C415) \\sim Ueq, Uanis(C416) \\sim Ueq,
Uanis(C417) \\sim Ueq, Uanis(C418) \\sim Ueq, Uanis(C501) \\sim Ueq,
Uanis(C502) \\sim Ueq, Uanis(C503) \\sim Ueq, Uanis(C504) \\sim Ueq,
Uanis(C505) \\sim Ueq, Uanis(C506) \\sim Ueq, Uanis(C507) \\sim Ueq,
Uanis(C508) \\sim Ueq, Uanis(C509) \\sim Ueq, Uanis(C510) \\sim Ueq,
Uanis(C511) \\sim Ueq, Uanis(C512) \\sim Ueq, Uanis(C513) \\sim Ueq,
Uanis(C514) \\sim Ueq, Uanis(C515) \\sim Ueq, Uanis(C516) \\sim Ueq,
Uanis(C517) \\sim Ueq, Uanis(C518) \\sim Ueq, Uanis(N101) \\sim Ueq,
Uanis(N102) \\sim Ueq, Uanis(N103) \\sim Ueq, Uanis(N104) \\sim Ueq,
Uanis(N105) \\sim Ueq, Uanis(N106) \\sim Ueq, Uanis(N107) \\sim Ueq,
Uanis(N108) \\sim Ueq, Uanis(N201) \\sim Ueq, Uanis(N202) \\sim Ueq,
Uanis(N203) \\sim Ueq, Uanis(N204) \\sim Ueq, Uanis(N205) \\sim Ueq,
Uanis(N206) \\sim Ueq, Uanis(N207) \\sim Ueq, Uanis(N208) \\sim Ueq,
Uanis(N401) \\sim Ueq, Uanis(N402) \\sim Ueq, Uanis(N501) \\sim Ueq,
Uanis(N502) \\sim Ueq: with sigma of 0.01 and sigma for terminal atoms of 0.02
Uanis(C306) \\sim Ueq, Uanis(C305) \\sim Ueq, Uanis(C304) \\sim Ueq: with sigma
of 0.1 and sigma for terminal atoms of 0.2
Uanis(C304) = Uanis(C301)
Uanis(C303) = Uanis(C306)
Uanis(C305) = Uanis(C302)
5.a Free rotating group:
 Cl61(Cl62,C61,C62,C63,C64,C65,C66), Cl72(Cl71,C71,C72,C73,C74,C75,C76),
 Cl82(Cl81,C81,C82,C83,C84,C85,C86)
5.b Secondary CH2 refined with riding coordinates:
 C401(H40A,H40B), C402(H40C,H40D), C403(H40E,H40F), C404(H40G,H40H), C405(H40I,
 H40J), C406(H40K,H40L), C407(H40M,H40N), C408(H40O,H40P), C409(H40Q,H40R),
 C410(H41A,H41B), C411(H41C,H41D), C412(H41E,H41F), C413(H41G,H41H), C414(H41I,
 H41J), C415(H41K,H41L), C416(H41M,H41N), C417(H41O,H41P), C418(H41Q,H41R),
 C501(H50A,H50B), C502(H50C,H50D), C503(H50E,H50F), C504(H50G,H50H), C505(H50I,
 H50J), C506(H50K,H50L), C507(H50M,H50N), C508(H50O,H50P), C509(H50Q,H50R),
 C510(H51A,H51B), C511(H51C,H51D), C512(H51E,H51F), C513(H51G,H51H), C514(H51I,
 H51J), C515(H51K,H51L), C516(H51M,H51N), C517(H51O,H51P), C518(H51Q,H51R)
5.c Aromatic/amide H refined with riding coordinates:
 C63(H63), C64(H64), C65(H65), C66(H66), C73(H73), C74(H74), C75(H75),
 C76(H76), C83(H83), C84(H84), C85(H85), C86(H86), C103(H103), C104(H104),
 C105(H105), C106(H106), C111(H111), C112(H112), C113(H113), C114(H114),
 C119(H119), C120(H120), C121(H121), C122(H122), C127(H127), C128(H128),
 C129(H129), C130(H130), C203(H203), C204(H204), C205(H205), C206(H206),
 C211(H211), C212(H212), C213(H213), C214(H214), C219(H219), C220(H220),
 C221(H221), C222(H222), C227(H227), C228(H228), C229(H229), C230(H230)
;

loop_
_space_group_symop_operation_xyz
'x, y, z'
'-x, -y, z+1/2'
'x+1/2, -y+1/2, z'
'-x+1/2, y+1/2, z+1/2'

loop_
_atom_site_label
_atom_site_type_symbol
_atom_site_fract_x
_atom_site_fract_y
_atom_site_fract_z
_atom_site_U_iso_or_equiv
_atom_site_adp_type
_atom_site_occupancy
_atom_site_site_symmetry_order
_atom_site_calc_flag
_atom_site_refinement_flags_posn
_atom_site_refinement_flags_adp
_atom_site_refinement_flags_occupancy
_atom_site_disorder_assembly
_atom_site_disorder_group
Cs51 Cs 0.58618(4) 0.29031(5) 0.26512(5) 0.0418(3) Uani 1 1 d . U . . .
Sn11 Sn 0.11748(3) 0.52031(4) 0.58097(4) 0.01529(18) Uani 1 1 d D U . . .
Sn21 Sn 0.38132(3) 0.46137(4) 0.43046(4) 0.01450(17) Uani 1 1 d D U . . .
Ru31 Ru 0.30429(4) 0.48432(5) 0.49552(6) 0.0248(2) Uani 1 1 d D U . . .
Ru32 Ru 0.20977(4) 0.49801(6) 0.55043(6) 0.0321(3) Uani 1 1 d D U . . .
Ru33 Ru 0.21528(5) 0.49796(8) 0.42474(7) 0.0470(4) Uani 1 1 d D U . . .
K41 K 0.32286(19) 0.2250(2) 0.7495(2) 0.0582(10) Uani 1 1 d . U . . .
Cl61 Cl 0.2617(3) 0.91176(18) 0.5079(2) 0.094(3) Uani 1 1 d G U . . .
Cl62 Cl 0.2162(2) 0.7852(2) 0.5287(3) 0.0675(15) Uani 1 1 d G U . . .
C61 C 0.2944(2) 0.8500(2) 0.4865(2) 0.052(3) Uani 1 1 d G U . . .
C62 C 0.27471(19) 0.79506(18) 0.4952(2) 0.052(3) Uani 1 1 d G U . . .
C63 C 0.3022(3) 0.7463(2) 0.4778(4) 0.054(4) Uani 1 1 d G U . . .
H63 H 0.288563 0.708431 0.483467 0.065 Uiso 1 1 calc R U . . .
C64 C 0.3496(3) 0.7532(3) 0.4521(5) 0.049(3) Uani 1 1 d G U . . .
H64 H 0.368539 0.719989 0.440106 0.059 Uiso 1 1 calc R U . . .
C65 C 0.3692(3) 0.8083(4) 0.4440(5) 0.066(4) Uani 1 1 d G U . . .
H65 H 0.401898 0.812976 0.426736 0.079 Uiso 1 1 calc R U . . .
C66 C 0.3416(2) 0.8569(3) 0.4606(4) 0.063(4) Uani 1 1 d G U . . .
H66 H 0.355082 0.894811 0.454317 0.075 Uiso 1 1 calc R U . . .
Cl72 Cl 0.9915(2) 0.5192(4) 0.6786(3) 0.098(2) Uani 1 1 d G U . . .
Cl71 Cl 0.9162(3) 0.5334(4) 0.5696(3) 0.099(2) Uani 1 1 d G U . . .
C71 C 0.8948(2) 0.5392(3) 0.6418(3) 0.080(5) Uani 1 1 d G U . . .
C72 C 0.9276(2) 0.5333(3) 0.6888(2) 0.065(4) Uani 1 1 d G U . . .
C73 C 0.9098(3) 0.5391(5) 0.7460(3) 0.067(4) Uani 1 1 d G U . . .
H73 H 0.932452 0.534740 0.778449 0.080 Uiso 1 1 calc R U . . .
C74 C 0.8590(3) 0.5513(6) 0.7556(4) 0.072(5) Uani 1 1 d G U . . .
H74 H 0.846846 0.555922 0.794927 0.087 Uiso 1 1 calc R U . . .
C75 C 0.8258(3) 0.5569(6) 0.7088(4) 0.078(5) Uani 1 1 d G U . . .
H75 H 0.790839 0.564830 0.715745 0.094 Uiso 1 1 calc R U . . .
C76 C 0.8436(2) 0.5508(5) 0.6516(4) 0.071(4) Uani 1 1 d G U . . .
H76 H 0.820854 0.554565 0.619149 0.085 Uiso 1 1 calc R U . . .
Cl82 Cl 0.7376(2) 0.45429(17) 0.5181(3) 0.0690(17) Uani 1 1 d G U . . .
Cl81 Cl 0.64103(14) 0.39627(18) 0.5786(2) 0.0501(11) Uani 1 1 d G U . . .
C81 C 0.69124(14) 0.35439(14) 0.55317(19) 0.035(3) Uani 1 1 d G U . . .
C82 C 0.73315(15) 0.37972(16) 0.5273(2) 0.037(3) Uani 1 1 d G U . . .
C83 C 0.77319(18) 0.3457(2) 0.5082(3) 0.036(3) Uani 1 1 d G U . . .
H83 H 0.801942 0.363184 0.489903 0.043 Uiso 1 1 calc R U . . .
C84 C 0.7712(2) 0.2860(2) 0.5158(4) 0.037(3) Uani 1 1 d G U . . .
H84 H 0.799028 0.262488 0.503401 0.044 Uiso 1 1 calc R U . . .
C85 C 0.7292(3) 0.26019(16) 0.5413(4) 0.039(3) Uani 1 1 d G U . . .
H85 H 0.727843 0.219067 0.545922 0.047 Uiso 1 1 calc R U . . .
C86 C 0.6890(2) 0.29431(14) 0.5601(3) 0.035(3) Uani 1 1 d G U . . .
H86 H 0.660006 0.276760 0.577771 0.043 Uiso 1 1 calc R U . . .
O301 O 0.3641(5) 0.4873(7) 0.6080(6) 0.056(4) Uani 1 1 d D U . . .
O302 O 0.3241(6) 0.6122(5) 0.4649(9) 0.076(5) Uani 1 1 d D U . . .
O303 O 0.2942(5) 0.3520(5) 0.5095(6) 0.044(3) Uani 1 1 d D U . . .
O304 O 0.2467(5) 0.4661(8) 0.6738(6) 0.060(4) Uani 1 1 d D U . . .
O305 O 0.2402(7) 0.6239(6) 0.5762(8) 0.075(5) Uani 1 1 d D U . . .
O306 O 0.1723(4) 0.3727(5) 0.5282(7) 0.048(3) Uani 1 1 d D U . . .
O307 O 0.2020(7) 0.6298(7) 0.4496(8) 0.079(5) Uani 1 1 d D U . . .
O308 O 0.1062(5) 0.4861(8) 0.3937(7) 0.067(5) Uani 1 1 d D U . . .
O309 O 0.2568(7) 0.5253(10) 0.3017(6) 0.088(6) Uani 1 1 d D U . . .
O310 O 0.2305(9) 0.3696(8) 0.3996(10) 0.109(7) Uani 1 1 d D U . . .
O401 O 0.3427(4) 0.2875(6) 0.8371(5) 0.0416(16) Uani 1 1 d . U . . .
O402 O 0.3624(5) 0.1700(6) 0.8326(6) 0.0443(16) Uani 1 1 d . U . . .
O403 O 0.2508(5) 0.1622(6) 0.7736(6) 0.0437(16) Uani 1 1 d . U . . .
O404 O 0.3003(5) 0.1510(7) 0.6683(6) 0.0535(19) Uani 1 1 d . U . . .
O405 O 0.2873(6) 0.2928(6) 0.6679(6) 0.0519(19) Uani 1 1 d . U . . .
O406 O 0.3872(5) 0.2860(6) 0.7048(6) 0.0507(18) Uani 1 1 d . U . . .
O501 O 0.6928(6) 0.2756(7) 0.2269(7) 0.061(2) Uani 1 1 d . U . . .
O502 O 0.6685(5) 0.2776(7) 0.3520(7) 0.061(3) Uani 1 1 d . U . . .
O503 O 0.5549(6) 0.3789(7) 0.1717(6) 0.056(2) Uani 1 1 d . U . . .
O504 O 0.5537(5) 0.4089(6) 0.3009(6) 0.051(2) Uani 1 1 d . U . . .
O505 O 0.5352(6) 0.1862(7) 0.2084(7) 0.063(3) Uani 1 1 d . U . . .
O506 O 0.5039(6) 0.2262(6) 0.3278(6) 0.051(2) Uani 1 1 d . U . . .
N101 N 0.0525(4) 0.5229(5) 0.5229(5) 0.0201(14) Uani 1 1 d . U . . .
N102 N 0.0493(4) 0.6250(5) 0.4966(5) 0.0228(18) Uani 1 1 d . U . . .
N103 N 0.0949(5) 0.6116(5) 0.5907(5) 0.0228(14) Uani 1 1 d . U . . .
N104 N 0.1350(4) 0.6326(5) 0.6849(5) 0.0201(17) Uani 1 1 d . U . . .
N105 N 0.1193(4) 0.5281(5) 0.6761(5) 0.0173(10) Uani 1 1 d . U . . .
N106 N 0.1188(4) 0.4253(5) 0.7038(5) 0.0201(17) Uani 1 1 d . U . . .
N107 N 0.0787(4) 0.4397(5) 0.6076(5) 0.0211(12) Uani 1 1 d . U . . .
N108 N 0.0333(4) 0.4172(5) 0.5163(5) 0.023(2) Uani 1 1 d . U . . .
N201 N 0.4209(4) 0.5367(5) 0.3957(5) 0.0206(13) Uani 1 1 d . U . . .
N202 N 0.3826(4) 0.5435(5) 0.2973(5) 0.0195(17) Uani 1 1 d . U . . .
N203 N 0.3755(4) 0.4436(5) 0.3355(5) 0.0212(13) Uani 1 1 d . U . . .
N204 N 0.3561(4) 0.3408(5) 0.3373(5) 0.0226(18) Uani 1 1 d . U . . .
N205 N 0.3997(4) 0.3696(5) 0.4294(5) 0.0187(11) Uani 1 1 d . U . . .
N206 N 0.4429(4) 0.3621(5) 0.5246(5) 0.0210(18) Uani 1 1 d . U . . .
N207 N 0.4487(4) 0.4605(5) 0.4876(5) 0.0176(11) Uani 1 1 d . U . . .
N208 N 0.4700(4) 0.5629(5) 0.4847(5) 0.024(2) Uani 1 1 d . U . . .
N401 N 0.2389(5) 0.2890(6) 0.7861(6) 0.034(2) Uani 1 1 d . U . . .
N402 N 0.4038(6) 0.1593(7) 0.7124(7) 0.041(2) Uani 1 1 d . U . . .
N501 N 0.6050(8) 0.2636(9) 0.1336(8) 0.058(3) Uani 1 1 d . U . . .
N502 N 0.5642(6) 0.3201(7) 0.3958(7) 0.047(3) Uani 1 1 d . U . . .
C101 C 0.0302(5) 0.4731(6) 0.4967(6) 0.020(2) Uani 1 1 d . U . . .
C102 C 0.0020(5) 0.4899(6) 0.4451(6) 0.019(2) Uani 1 1 d . U . . .
C103 C -0.0261(5) 0.4564(7) 0.4060(6) 0.025(2) Uani 1 1 d . U . . .
H103 H -0.030899 0.415706 0.411591 0.030 Uiso 1 1 calc R U . . .
C104 C -0.0478(6) 0.4875(7) 0.3554(7) 0.030(3) Uani 1 1 d . U . . .
H104 H -0.063884 0.466422 0.324452 0.036 Uiso 1 1 calc R U . . .
C105 C -0.0451(6) 0.5465(7) 0.3529(7) 0.029(3) Uani 1 1 d . U . . .
H105 H -0.064339 0.566101 0.323433 0.035 Uiso 1 1 calc R U . . .
C106 C -0.0153(5) 0.5799(6) 0.3916(6) 0.025(2) Uani 1 1 d . U . . .
H106 H -0.010268 0.620400 0.385493 0.030 Uiso 1 1 calc R U . . .
C107 C 0.0066(4) 0.5507(6) 0.4397(6) 0.0185(19) Uani 1 1 d . U . . .
C108 C 0.0393(5) 0.5701(6) 0.4880(6) 0.0192(19) Uani 1 1 d . U . . .
C109 C 0.0734(5) 0.6435(6) 0.5440(6) 0.0195(18) Uani 1 1 d . U . . .
C110 C 0.0818(5) 0.7032(6) 0.5578(7) 0.023(2) Uani 1 1 d . U . . .
C111 C 0.0666(6) 0.7559(6) 0.5286(7) 0.031(3) Uani 1 1 d . U . . .
H111 H 0.050068 0.754697 0.491244 0.038 Uiso 1 1 calc R U . . .
C112 C 0.0762(7) 0.8067(7) 0.5551(8) 0.038(3) Uani 1 1 d . U . . .
H112 H 0.068030 0.841795 0.534858 0.046 Uiso 1 1 calc R U . . .
C113 C 0.0979(7) 0.8102(7) 0.6120(8) 0.038(3) Uani 1 1 d . U . . .
H113 H 0.101189 0.846929 0.631085 0.045 Uiso 1 1 calc R U . . .
C114 C 0.1145(7) 0.7598(7) 0.6401(8) 0.036(3) Uani 1 1 d . U . . .
H114 H 0.132094 0.762413 0.676722 0.043 Uiso 1 1 calc R U . . .
C115 C 0.1056(6) 0.7063(6) 0.6151(7) 0.026(2) Uani 1 1 d . U . . .
C116 C 0.1148(5) 0.6473(6) 0.6323(6) 0.023(2) Uani 1 1 d . U . . .
C117 C 0.1378(5) 0.5792(6) 0.7039(6) 0.0176(16) Uani 1 1 d . U . . .
C118 C 0.1604(5) 0.5623(6) 0.7609(6) 0.0217(19) Uani 1 1 d . U . . .
C119 C 0.1825(6) 0.5956(7) 0.8044(6) 0.027(2) Uani 1 1 d . U . . .
H119 H 0.185197 0.636711 0.800452 0.033 Uiso 1 1 calc R U . . .
C120 C 0.2007(6) 0.5674(7) 0.8542(7) 0.030(2) Uani 1 1 d . U . . .
H120 H 0.217885 0.589233 0.883832 0.036 Uiso 1 1 calc R U . . .
C121 C 0.1940(6) 0.5061(7) 0.8619(7) 0.030(3) Uani 1 1 d . U . . .
H121 H 0.205132 0.487939 0.897450 0.036 Uiso 1 1 calc R U . . .
C122 C 0.1711(6) 0.4724(7) 0.8174(7) 0.030(3) Uani 1 1 d . U . . .
H122 H 0.167431 0.431338 0.820981 0.036 Uiso 1 1 calc R U . . .
C123 C 0.1541(5) 0.5026(6) 0.7671(6) 0.0205(19) Uani 1 1 d . U . . .
C124 C 0.1293(5) 0.4807(6) 0.7141(6) 0.0189(18) Uani 1 1 d . U . . .
C125 C 0.0955(5) 0.4062(6) 0.6556(6) 0.0198(19) Uani 1 1 d . U . . .
C126 C 0.0813(5) 0.3465(6) 0.6439(6) 0.0195(19) Uani 1 1 d . U . . .
C127 C 0.0896(5) 0.2947(6) 0.6765(7) 0.025(2) Uani 1 1 d . U . . .
H127 H 0.106179 0.295416 0.713809 0.030 Uiso 1 1 calc R U . . .
C128 C 0.0731(5) 0.2440(6) 0.6525(6) 0.022(2) Uani 1 1 d . U . . .
H128 H 0.077177 0.208780 0.674062 0.027 Uiso 1 1 calc R U . . .
C129 C 0.0499(5) 0.2424(6) 0.5961(7) 0.025(2) Uani 1 1 d . U . . .
H129 H 0.039833 0.205864 0.580049 0.030 Uiso 1 1 calc R U . . .
C130 C 0.0417(5) 0.2922(6) 0.5638(6) 0.023(2) Uani 1 1 d . U . . .
H130 H 0.025172 0.291337 0.526417 0.028 Uiso 1 1 calc R U . . .
C131 C 0.0589(5) 0.3445(6) 0.5889(6) 0.0196(19) Uani 1 1 d . U . . .
C132 C 0.0557(5) 0.4033(6) 0.5669(6) 0.0175(18) Uani 1 1 d . U . . .
C201 C 0.4490(5) 0.5739(6) 0.4308(6) 0.0200(19) Uani 1 1 d . U . . .
C202 C 0.4510(5) 0.6296(6) 0.4018(6) 0.021(2) Uani 1 1 d . U . . .
C203 C 0.4750(5) 0.6807(6) 0.4185(7) 0.029(2) Uani 1 1 d . U . . .
H203 H 0.492051 0.684102 0.455392 0.035 Uiso 1 1 calc R U . . .
C204 C 0.4728(6) 0.7280(7) 0.3775(7) 0.032(3) Uani 1 1 d . U . . .
H204 H 0.488184 0.764142 0.387460 0.038 Uiso 1 1 calc R U . . .
C205 C 0.4485(6) 0.7217(7) 0.3232(7) 0.033(3) Uani 1 1 d . U . . .
H205 H 0.447215 0.753903 0.296942 0.040 Uiso 1 1 calc R U . . .
C206 C 0.4265(6) 0.6706(7) 0.3069(7) 0.030(2) Uani 1 1 d . U . . .
H206 H 0.411099 0.666654 0.269108 0.036 Uiso 1 1 calc R U . . .
C207 C 0.4269(5) 0.6228(6) 0.3474(6) 0.0215(19) Uani 1 1 d . U . . .
C208 C 0.4082(5) 0.5647(6) 0.3438(6) 0.0205(19) Uani 1 1 d . U . . .
C209 C 0.3692(5) 0.4882(6) 0.2945(6) 0.0185(16) Uani 1 1 d . U . . .
C210 C 0.3423(5) 0.4606(7) 0.2432(6) 0.0237(19) Uani 1 1 d . U . . .
C211 C 0.3279(6) 0.4855(7) 0.1889(6) 0.028(2) Uani 1 1 d . U . . .
H211 H 0.333290 0.525696 0.181080 0.034 Uiso 1 1 calc R U . . .
C212 C 0.3069(6) 0.4512(8) 0.1493(7) 0.033(3) Uani 1 1 d . U . . .
H212 H 0.299500 0.466493 0.111172 0.040 Uiso 1 1 calc R U . . .
C213 C 0.2944(6) 0.3906(8) 0.1618(7) 0.036(3) Uani 1 1 d . U . . .
H213 H 0.276070 0.367611 0.134079 0.043 Uiso 1 1 calc R U . . .
C214 C 0.3101(6) 0.3673(7) 0.2157(7) 0.031(2) Uani 1 1 d . U . . .
H214 H 0.304302 0.327528 0.225087 0.037 Uiso 1 1 calc R U . . .
C215 C 0.3349(5) 0.4044(7) 0.2556(6) 0.026(2) Uani 1 1 d . U . . .
C216 C 0.3554(5) 0.3922(6) 0.3133(6) 0.0207(18) Uani 1 1 d . U . . .
C217 C 0.3792(5) 0.3297(6) 0.3903(6) 0.022(2) Uani 1 1 d . U . . .
C218 C 0.3824(5) 0.2709(6) 0.4155(6) 0.022(2) Uani 1 1 d . U . . .
C219 C 0.3725(6) 0.2161(6) 0.3941(7) 0.026(2) Uani 1 1 d . U . . .
H219 H 0.356947 0.210856 0.356581 0.032 Uiso 1 1 calc R U . . .
C220 C 0.3854(5) 0.1693(6) 0.4280(8) 0.029(2) Uani 1 1 d . U . . .
H220 H 0.378340 0.131340 0.413461 0.035 Uiso 1 1 calc R U . . .
C221 C 0.4087(6) 0.1750(6) 0.4830(7) 0.028(2) Uani 1 1 d . U . . .
H221 H 0.417147 0.141110 0.504996 0.033 Uiso 1 1 calc R U . . .
C222 C 0.4198(5) 0.2304(6) 0.5064(7) 0.024(2) Uani 1 1 d . U . . .
H222 H 0.434878 0.234656 0.544380 0.029 Uiso 1 1 calc R U . . .
C223 C 0.4079(5) 0.2790(6) 0.4717(6) 0.021(2) Uani 1 1 d . U . . .
C224 C 0.4184(5) 0.3394(6) 0.4795(6) 0.0183(18) Uani 1 1 d . U . . .
C225 C 0.4587(5) 0.4167(6) 0.5282(6) 0.0166(17) Uani 1 1 d . U . . .
C226 C 0.4900(5) 0.4399(6) 0.5752(6) 0.0192(19) Uani 1 1 d . U . . .
C227 C 0.5088(5) 0.4150(6) 0.6263(6) 0.024(2) Uani 1 1 d . U . . .
H227 H 0.501674 0.375624 0.636106 0.028 Uiso 1 1 calc R U . . .
C228 C 0.5379(6) 0.4488(7) 0.6621(7) 0.030(3) Uani 1 1 d . U . . .
H228 H 0.550296 0.432880 0.698092 0.036 Uiso 1 1 calc R U . . .
C229 C 0.5508(7) 0.5089(7) 0.6469(7) 0.033(3) Uani 1 1 d . U . . .
H229 H 0.572823 0.531037 0.671578 0.040 Uiso 1 1 calc R U . . .
C230 C 0.5308(6) 0.5327(7) 0.5967(7) 0.032(3) Uani 1 1 d . U . . .
H230 H 0.537472 0.571960 0.585792 0.038 Uiso 1 1 calc R U . . .
C231 C 0.4992(6) 0.4955(7) 0.5611(6) 0.026(2) Uani 1 1 d . U . . .
C232 C 0.4696(5) 0.5123(6) 0.5077(6) 0.023(2) Uani 1 1 d . U . . .
C301 C 0.3411(5) 0.4869(7) 0.5666(5) 0.0275(8) Uani 1 1 d D U . . .
C302 C 0.3145(5) 0.5658(5) 0.4784(8) 0.0328(7) Uani 1 1 d D U . . .
C303 C 0.2946(5) 0.4016(5) 0.5024(8) 0.0327(7) Uani 1 1 d D U . . .
C304 C 0.2331(5) 0.4770(7) 0.6274(5) 0.0275(8) Uani 1 1 d D U . . .
C305 C 0.2284(5) 0.5777(5) 0.5635(7) 0.0328(7) Uani 1 1 d D U . . .
C306 C 0.1885(5) 0.4190(5) 0.5338(8) 0.0327(7) Uani 1 1 d D U . . .
C307 C 0.2093(7) 0.5805(6) 0.4455(9) 0.052(2) Uani 1 1 d D U . . .
C308 C 0.1450(5) 0.4891(11) 0.4080(9) 0.055(3) Uani 1 1 d D U . . .
C309 C 0.2466(8) 0.5150(12) 0.3494(7) 0.060(3) Uani 1 1 d D U . . .
C310 C 0.2278(7) 0.4167(6) 0.4144(8) 0.048(3) Uani 1 1 d D U . . .
C401 C 0.2535(6) 0.3158(7) 0.8418(7) 0.031(2) Uani 1 1 d . U . . .
H40A H 0.232173 0.350795 0.848457 0.037 Uiso 1 1 calc R U . . .
H40B H 0.246572 0.288078 0.874438 0.037 Uiso 1 1 calc R U . . .
C402 C 0.3066(7) 0.3325(8) 0.8436(9) 0.043(2) Uani 1 1 d . U . . .
H40C H 0.312557 0.361442 0.811845 0.051 Uiso 1 1 calc R U . . .
H40D H 0.313098 0.352233 0.881743 0.051 Uiso 1 1 calc R U . . .
C403 C 0.3525(7) 0.2561(8) 0.8889(9) 0.044(3) Uani 1 1 d . U . . .
H40E H 0.320389 0.240294 0.905183 0.052 Uiso 1 1 calc R U . . .
H40F H 0.368086 0.281902 0.919006 0.052 Uiso 1 1 calc R U . . .
C404 C 0.3874(7) 0.2085(8) 0.8744(10) 0.045(3) Uani 1 1 d . U . . .
H40G H 0.418994 0.224307 0.856803 0.055 Uiso 1 1 calc R U . . .
H40H H 0.396450 0.186720 0.910656 0.055 Uiso 1 1 calc R U . . .
C405 C 0.3914(8) 0.1205(9) 0.8129(9) 0.047(3) Uani 1 1 d . U . . .
H40I H 0.368241 0.091125 0.795586 0.056 Uiso 1 1 calc R U . . .
H40J H 0.408944 0.102531 0.847115 0.056 Uiso 1 1 calc R U . . .
C406 C 0.4293(6) 0.1383(8) 0.7685(8) 0.039(3) Uani 1 1 d . U . . .
H40K H 0.451701 0.104891 0.759235 0.047 Uiso 1 1 calc R U . . .
H40L H 0.450676 0.169950 0.784899 0.047 Uiso 1 1 calc R U . . .
C407 C 0.1981(6) 0.2470(8) 0.7937(8) 0.036(3) Uani 1 1 d . U . . .
H40M H 0.180044 0.242340 0.755600 0.043 Uiso 1 1 calc R U . . .
H40N H 0.173466 0.262545 0.822836 0.043 Uiso 1 1 calc R U . . .
C408 C 0.2161(7) 0.1878(8) 0.8144(8) 0.042(2) Uani 1 1 d . U . . .
H40O H 0.232973 0.191878 0.853395 0.050 Uiso 1 1 calc R U . . .
H40P H 0.186399 0.161767 0.819436 0.050 Uiso 1 1 calc R U . . .
C409 C 0.2259(8) 0.1364(9) 0.7252(8) 0.045(3) Uani 1 1 d . U . . .
H40Q H 0.209066 0.166433 0.700590 0.055 Uiso 1 1 calc R U . . .
H40R H 0.200007 0.108119 0.738789 0.055 Uiso 1 1 calc R U . . .
C410 C 0.2687(8) 0.1052(10) 0.6898(9) 0.050(3) Uani 1 1 d . U . . .
H41A H 0.288307 0.078596 0.715723 0.060 Uiso 1 1 calc R U . . .
H41B H 0.254249 0.082454 0.656625 0.060 Uiso 1 1 calc R U . . .
C411 C 0.3420(8) 0.1320(10) 0.6357(10) 0.054(3) Uani 1 1 d . U . . .
H41C H 0.353053 0.163661 0.608820 0.065 Uiso 1 1 calc R U . . .
H41D H 0.331585 0.098429 0.610981 0.065 Uiso 1 1 calc R U . . .
C412 C 0.3880(7) 0.1135(9) 0.6760(9) 0.047(3) Uani 1 1 d . U . . .
H41E H 0.377791 0.079946 0.700923 0.056 Uiso 1 1 calc R U . . .
H41F H 0.416788 0.100912 0.650797 0.056 Uiso 1 1 calc R U . . .
C413 C 0.2292(7) 0.3335(9) 0.7405(8) 0.042(3) Uani 1 1 d . U . . .
H41G H 0.194057 0.348467 0.745082 0.051 Uiso 1 1 calc R U . . .
H41H H 0.252908 0.366507 0.746211 0.051 Uiso 1 1 calc R U . . .
C414 C 0.2354(8) 0.3104(10) 0.6806(8) 0.051(3) Uani 1 1 d . U . . .
H41I H 0.212677 0.276340 0.675572 0.061 Uiso 1 1 calc R U . . .
H41J H 0.224898 0.340480 0.651769 0.061 Uiso 1 1 calc R U . . .
C415 C 0.3217(7) 0.3395(10) 0.6598(9) 0.047(3) Uani 1 1 d . U . . .
H41K H 0.322214 0.364584 0.695362 0.057 Uiso 1 1 calc R U . . .
H41L H 0.311130 0.363445 0.625510 0.057 Uiso 1 1 calc R U . . .
C416 C 0.3742(8) 0.3140(11) 0.6490(10) 0.057(4) Uani 1 1 d . U . . .
H41M H 0.373385 0.285176 0.616338 0.068 Uiso 1 1 calc R U . . .
H41N H 0.399009 0.344934 0.639040 0.068 Uiso 1 1 calc R U . . .
C417 C 0.4370(8) 0.2607(9) 0.7050(10) 0.053(3) Uani 1 1 d . U . . .
H41O H 0.449983 0.259693 0.746087 0.064 Uiso 1 1 calc R U . . .
H41P H 0.460225 0.285441 0.681399 0.064 Uiso 1 1 calc R U . . .
C418 C 0.4375(7) 0.1991(9) 0.6799(9) 0.046(3) Uani 1 1 d . U . . .
H41Q H 0.426704 0.200444 0.637914 0.055 Uiso 1 1 calc R U . . .
H41R H 0.472669 0.183757 0.681145 0.055 Uiso 1 1 calc R U . . .
C501 C 0.6630(10) 0.2609(13) 0.1266(11) 0.070(4) Uani 1 1 d . U . . .
H50A H 0.670736 0.238580 0.090165 0.084 Uiso 1 1 calc R U . . .
H50B H 0.675721 0.301049 0.120562 0.084 Uiso 1 1 calc R U . . .
C502 C 0.6909(10) 0.2353(12) 0.1746(11) 0.070(4) Uani 1 1 d . U . . .
H50C H 0.726006 0.226404 0.161410 0.084 Uiso 1 1 calc R U . . .
H50D H 0.674514 0.198188 0.186333 0.084 Uiso 1 1 calc R U . . .
C503 C 0.7262(9) 0.2600(13) 0.2743(11) 0.070(4) Uani 1 1 d . U . . .
H50E H 0.722331 0.217831 0.282350 0.083 Uiso 1 1 calc R U . . .
H50F H 0.761762 0.266596 0.261323 0.083 Uiso 1 1 calc R U . . .
C504 C 0.7183(9) 0.2902(12) 0.3262(11) 0.064(4) Uani 1 1 d . U . . .
H50G H 0.720932 0.332479 0.318297 0.077 Uiso 1 1 calc R U . . .
H50H H 0.745184 0.279640 0.354935 0.077 Uiso 1 1 calc R U . . .
C505 C 0.6591(8) 0.3192(11) 0.4023(10) 0.060(4) Uani 1 1 d . U . . .
H50I H 0.655340 0.359491 0.387281 0.072 Uiso 1 1 calc R U . . .
H50J H 0.687841 0.318240 0.430634 0.072 Uiso 1 1 calc R U . . .
C506 C 0.6107(8) 0.2996(10) 0.4321(10) 0.051(3) Uani 1 1 d . U . . .
H50K H 0.608922 0.316042 0.472488 0.061 Uiso 1 1 calc R U . . .
H50L H 0.610423 0.256542 0.435309 0.061 Uiso 1 1 calc R U . . .
C507 C 0.5832(10) 0.3084(11) 0.0978(11) 0.067(4) Uani 1 1 d . U . . .
H50M H 0.546567 0.299993 0.092096 0.081 Uiso 1 1 calc R U . . .
H50N H 0.599697 0.307838 0.058476 0.081 Uiso 1 1 calc R U . . .
C508 C 0.5889(10) 0.3692(10) 0.1247(10) 0.061(4) Uani 1 1 d . U . . .
H50O H 0.624242 0.374088 0.139213 0.073 Uiso 1 1 calc R U . . .
H50P H 0.582956 0.398755 0.093584 0.073 Uiso 1 1 calc R U . . .
C509 C 0.5612(9) 0.4303(10) 0.1982(11) 0.059(3) Uani 1 1 d . U . . .
H50Q H 0.552004 0.461991 0.170428 0.071 Uiso 1 1 calc R U . . .
H50R H 0.597395 0.435297 0.209262 0.071 Uiso 1 1 calc R U . . .
C510 C 0.5285(8) 0.4346(10) 0.2527(10) 0.059(3) Uani 1 1 d . U . . .
H51A H 0.521308 0.476008 0.261550 0.070 Uiso 1 1 calc R U . . .
H51B H 0.495739 0.414474 0.245795 0.070 Uiso 1 1 calc R U . . .
C511 C 0.5231(7) 0.4075(9) 0.3530(9) 0.048(3) Uani 1 1 d . U . . .
H51C H 0.492352 0.383703 0.345614 0.058 Uiso 1 1 calc R U . . .
H51D H 0.512078 0.447517 0.363018 0.058 Uiso 1 1 calc R U . . .
C512 C 0.5533(10) 0.3813(10) 0.4059(10) 0.061(4) Uani 1 1 d . U . . .
H51E H 0.585606 0.402890 0.411020 0.073 Uiso 1 1 calc R U . . .
H51F H 0.533130 0.385544 0.442585 0.073 Uiso 1 1 calc R U . . .
C513 C 0.5827(11) 0.2087(12) 0.1201(12) 0.074(5) Uani 1 1 d . U . . .
H51G H 0.606960 0.177588 0.131530 0.089 Uiso 1 1 calc R U . . .
H51H H 0.577732 0.206146 0.076787 0.089 Uiso 1 1 calc R U . . .
C514 C 0.5332(9) 0.1972(11) 0.1497(10) 0.063(4) Uani 1 1 d . U . . .
H51I H 0.510856 0.231401 0.143357 0.075 Uiso 1 1 calc R U . . .
H51J H 0.516911 0.163488 0.129933 0.075 Uiso 1 1 calc R U . . .
C515 C 0.4892(8) 0.1751(9) 0.2346(10) 0.053(3) Uani 1 1 d . U . . .
H51K H 0.474851 0.138518 0.218587 0.063 Uiso 1 1 calc R U . . .
H51L H 0.465216 0.207171 0.225503 0.063 Uiso 1 1 calc R U . . .
C516 C 0.4957(9) 0.1697(9) 0.3020(10) 0.055(3) Uani 1 1 d . U . . .
H51M H 0.464821 0.151842 0.319382 0.066 Uiso 1 1 calc R U . . .
H51N H 0.525045 0.144154 0.310962 0.066 Uiso 1 1 calc R U . . .
C517 C 0.5165(8) 0.2248(10) 0.3876(9) 0.051(3) Uani 1 1 d . U . . .
H51O H 0.549609 0.204807 0.392567 0.061 Uiso 1 1 calc R U . . .
H51P H 0.490432 0.202343 0.409430 0.061 Uiso 1 1 calc R U . . .
C518 C 0.5200(8) 0.2853(9) 0.4130(9) 0.049(3) Uani 1 1 d . U . . .
H51Q H 0.488908 0.306884 0.401364 0.059 Uiso 1 1 calc R U . . .
H51R H 0.519734 0.282007 0.456639 0.059 Uiso 1 1 calc R U . . .

loop_
_atom_site_aniso_label
_atom_site_aniso_U_11
_atom_site_aniso_U_22
_atom_site_aniso_U_33
_atom_site_aniso_U_23
_atom_site_aniso_U_13
_atom_site_aniso_U_12
Cs51 0.0486(6) 0.0462(6) 0.0307(5) -0.0003(5) 0.0056(5) -0.0051(5)
Sn11 0.0141(3) 0.0146(4) 0.0172(4) -0.0027(3) -0.0006(3) 0.0014(3)
Sn21 0.0148(3) 0.0156(4) 0.0130(4) -0.0006(3) 0.0001(3) 0.0009(3)
Ru31 0.0188(4) 0.0279(5) 0.0277(6) -0.0041(5) 0.0069(4) 0.0013(4)
Ru32 0.0211(5) 0.0435(7) 0.0317(6) -0.0085(6) 0.0051(5) 0.0028(5)
Ru33 0.0308(6) 0.0779(11) 0.0321(6) 0.0012(7) 0.0004(5) 0.0115(6)
K41 0.058(2) 0.066(3) 0.051(2) 0.0044(15) 0.0006(18) -0.0002(18)
Cl61 0.179(7) 0.058(3) 0.046(3) 0.001(3) 0.026(4) 0.053(4)
Cl62 0.070(3) 0.081(4) 0.051(3) -0.009(3) 0.011(3) 0.019(3)
C61 0.081(6) 0.045(3) 0.030(8) -0.009(6) -0.007(6) 0.016(4)
C62 0.069(6) 0.051(3) 0.034(8) -0.010(7) 0.004(6) 0.013(4)
C63 0.066(7) 0.043(3) 0.053(10) 0.002(7) 0.011(7) 0.012(5)
C64 0.062(6) 0.056(5) 0.028(7) 0.001(7) 0.002(6) 0.014(5)
C65 0.062(7) 0.067(6) 0.068(11) 0.000(8) 0.007(7) 0.000(5)
C66 0.075(7) 0.053(5) 0.060(10) 0.005(7) -0.013(7) 0.003(4)
Cl72 0.059(3) 0.097(5) 0.140(7) -0.014(5) 0.024(4) 0.009(3)
Cl71 0.100(5) 0.129(7) 0.067(3) 0.020(4) 0.007(4) 0.006(5)
C71 0.078(5) 0.092(12) 0.069(4) 0.004(10) 0.004(3) 0.003(10)
C72 0.059(4) 0.069(11) 0.067(4) -0.005(9) 0.013(3) 0.009(8)
C73 0.078(6) 0.056(10) 0.066(4) -0.014(9) 0.012(4) 0.006(9)
C74 0.078(6) 0.077(11) 0.062(5) -0.010(9) 0.024(5) -0.002(9)
C75 0.075(6) 0.070(11) 0.089(7) -0.004(10) 0.010(5) 0.000(9)
C76 0.071(5) 0.068(11) 0.074(5) 0.003(9) -0.009(4) -0.004(9)
Cl82 0.106(5) 0.032(2) 0.069(4) 0.004(2) 0.032(3) 0.001(2)
Cl81 0.054(2) 0.046(3) 0.050(3) -0.013(2) 0.008(2) 0.0141(19)
C81 0.039(5) 0.034(3) 0.031(7) -0.003(5) 0.000(5) 0.006(3)
C82 0.049(5) 0.033(3) 0.029(7) 0.002(6) 0.003(5) 0.002(3)
C83 0.040(5) 0.038(3) 0.030(7) 0.005(6) 0.003(5) -0.001(4)
C84 0.037(5) 0.036(3) 0.038(8) 0.001(6) 0.003(5) 0.003(4)
C85 0.042(6) 0.030(4) 0.046(8) 0.000(6) 0.008(6) 0.002(4)
C86 0.035(5) 0.034(3) 0.038(8) 0.000(6) 0.000(5) 0.002(3)
O301 0.046(8) 0.089(11) 0.032(6) -0.021(7) -0.002(4) 0.002(7)
O302 0.067(9) 0.025(4) 0.136(16) 0.005(7) 0.041(10) 0.012(6)
O303 0.041(6) 0.0347(18) 0.057(8) 0.009(6) 0.005(6) -0.009(5)
O304 0.046(8) 0.097(12) 0.037(5) 0.012(7) 0.004(6) 0.019(8)
O305 0.090(12) 0.043(5) 0.092(12) -0.014(7) 0.033(10) -0.015(7)
O306 0.032(6) 0.035(4) 0.079(9) 0.004(6) 0.014(6) -0.001(4)
O307 0.081(11) 0.071(4) 0.087(12) 0.020(7) -0.025(9) 0.028(9)
O308 0.030(3) 0.114(14) 0.057(9) 0.013(9) -0.007(6) 0.023(7)
O309 0.068(11) 0.16(2) 0.036(5) 0.004(9) 0.018(6) 0.010(11)
O310 0.116(16) 0.111(6) 0.102(15) -0.078(11) -0.030(13) 0.039(13)
O401 0.026(4) 0.057(4) 0.042(3) 0.015(2) 0.000(3) -0.003(3)
O402 0.033(4) 0.054(4) 0.047(4) 0.005(3) 0.007(3) -0.013(3)
O403 0.043(4) 0.045(5) 0.044(4) -0.005(3) -0.007(3) 0.012(2)
O404 0.051(5) 0.063(4) 0.047(4) 0.004(3) 0.000(3) 0.013(4)
O405 0.060(4) 0.059(5) 0.036(4) -0.006(3) -0.001(4) -0.002(3)
O406 0.057(3) 0.052(5) 0.043(4) 0.009(3) 0.007(3) 0.014(3)
O501 0.050(2) 0.074(8) 0.059(4) -0.004(5) 0.009(3) 0.003(3)
O502 0.045(4) 0.083(8) 0.054(4) 0.000(4) -0.002(2) 0.008(4)
O503 0.058(6) 0.060(4) 0.050(3) 0.016(2) 0.006(4) -0.004(4)
O504 0.052(6) 0.043(2) 0.058(4) 0.000(3) 0.005(4) -0.006(3)
O505 0.077(6) 0.053(3) 0.058(4) -0.010(4) 0.006(4) -0.018(5)
O506 0.057(4) 0.049(4) 0.048(3) 0.007(3) 0.002(3) -0.013(5)
N101 0.0247(19) 0.017(2) 0.018(3) -0.001(2) -0.006(2) 0.005(3)
N102 0.030(5) 0.018(2) 0.021(4) 0.002(3) 0.001(3) 0.001(4)
N103 0.032(4) 0.0142(11) 0.023(4) -0.0016(15) -0.003(3) 0.0015(19)
N104 0.011(4) 0.023(2) 0.026(4) -0.001(3) 0.000(3) -0.004(4)
N105 0.011(3) 0.024(2) 0.0176(13) 0.0030(19) -0.0012(14) -0.008(3)
N106 0.018(5) 0.021(2) 0.021(4) -0.002(3) -0.003(3) 0.006(4)
N107 0.021(3) 0.0157(17) 0.027(4) 0.0025(16) -0.008(3) -0.001(2)
N108 0.023(5) 0.018(2) 0.028(4) 0.001(3) -0.010(4) 0.003(4)
N201 0.027(4) 0.021(2) 0.013(3) 0.0028(18) 0.001(2) -0.004(2)
N202 0.020(5) 0.027(3) 0.011(3) 0.005(3) 0.005(3) 0.005(4)
N203 0.024(4) 0.027(3) 0.0130(14) 0.0030(19) 0.0002(15) -0.007(4)
N204 0.022(5) 0.021(3) 0.025(4) -0.009(3) -0.008(4) 0.006(4)
N205 0.020(4) 0.0175(11) 0.018(3) -0.0023(14) -0.003(3) 0.0026(17)
N206 0.025(5) 0.016(3) 0.022(4) 0.001(3) -0.007(3) 0.005(3)
N207 0.0181(15) 0.017(2) 0.018(3) -0.001(2) -0.003(2) 0.002(3)
N208 0.027(5) 0.022(3) 0.024(4) 0.005(3) -0.007(4) -0.008(4)
N401 0.030(5) 0.043(5) 0.030(4) -0.002(3) 0.001(4) 0.007(4)
N402 0.042(6) 0.040(5) 0.041(5) 0.014(4) 0.008(4) 0.014(4)
N501 0.068(5) 0.065(5) 0.039(7) -0.004(6) 0.003(6) 0.003(5)
N502 0.044(5) 0.054(4) 0.043(7) -0.004(5) 0.004(5) -0.001(4)
C101 0.018(4) 0.020(2) 0.022(5) 0.003(3) -0.006(3) -0.002(4)
C102 0.019(5) 0.021(2) 0.019(5) -0.001(3) -0.004(3) 0.005(4)
C103 0.027(6) 0.025(3) 0.023(5) 0.004(4) -0.011(4) -0.001(4)
C104 0.028(6) 0.031(4) 0.030(6) 0.010(4) -0.015(5) -0.008(5)
C105 0.026(6) 0.031(4) 0.030(6) 0.010(4) -0.012(4) 0.000(5)
C106 0.029(6) 0.023(3) 0.022(5) 0.001(3) -0.006(4) 0.008(4)
C107 0.011(5) 0.021(2) 0.023(5) 0.003(3) -0.002(3) 0.005(4)
C108 0.021(5) 0.018(2) 0.018(4) 0.001(3) -0.001(3) 0.004(3)
C109 0.030(6) 0.0149(16) 0.013(4) -0.003(3) 0.008(3) 0.006(3)
C110 0.025(6) 0.0150(16) 0.028(4) -0.001(3) 0.002(4) 0.004(4)
C111 0.043(7) 0.016(2) 0.035(5) 0.005(3) 0.001(5) 0.002(5)
C112 0.052(8) 0.016(2) 0.047(6) 0.000(4) 0.001(6) 0.007(6)
C113 0.050(8) 0.016(2) 0.047(6) -0.008(4) 0.002(6) 0.006(5)
C114 0.048(8) 0.017(2) 0.041(6) -0.009(3) -0.006(5) 0.002(5)
C115 0.032(6) 0.0156(15) 0.029(5) -0.007(3) -0.001(4) 0.007(4)
C116 0.027(6) 0.0161(17) 0.025(4) -0.0049(19) -0.002(4) 0.004(4)
C117 0.013(5) 0.022(2) 0.018(3) -0.005(2) 0.001(3) 0.003(4)
C118 0.021(5) 0.025(3) 0.019(4) -0.008(2) -0.002(4) 0.007(4)
C119 0.030(6) 0.033(3) 0.019(4) -0.008(3) -0.003(4) -0.001(5)
C120 0.027(6) 0.041(4) 0.021(5) -0.006(4) -0.006(4) 0.001(5)
C121 0.028(6) 0.037(4) 0.025(5) -0.008(4) -0.012(5) 0.015(5)
C122 0.033(7) 0.037(4) 0.020(5) 0.003(3) -0.008(5) -0.003(5)
C123 0.019(5) 0.028(3) 0.015(4) -0.002(2) 0.000(4) 0.002(4)
C124 0.018(5) 0.021(2) 0.017(2) -0.003(2) -0.002(3) 0.006(4)
C125 0.018(5) 0.020(2) 0.022(4) 0.0032(19) -0.003(4) -0.003(3)
C126 0.018(5) 0.016(2) 0.024(4) 0.001(2) -0.004(4) 0.005(4)
C127 0.029(6) 0.023(3) 0.022(5) 0.009(3) 0.000(4) -0.004(5)
C128 0.018(5) 0.019(2) 0.030(5) 0.009(4) 0.004(4) -0.002(4)
C129 0.025(6) 0.017(2) 0.034(5) 0.004(3) -0.002(5) -0.003(4)
C130 0.030(6) 0.017(2) 0.022(5) 0.001(3) 0.000(4) -0.004(4)
C131 0.025(6) 0.0166(19) 0.017(4) 0.003(2) 0.002(4) -0.003(4)
C132 0.016(5) 0.017(2) 0.019(4) 0.003(2) -0.001(3) -0.002(3)
C201 0.020(5) 0.022(3) 0.018(4) 0.005(3) 0.002(4) -0.006(3)
C202 0.022(5) 0.020(3) 0.023(4) 0.005(3) 0.004(4) 0.000(4)
C203 0.021(6) 0.024(3) 0.042(5) 0.013(4) -0.006(5) -0.007(4)
C204 0.029(6) 0.026(4) 0.041(6) 0.014(4) 0.007(5) -0.005(5)
C205 0.033(7) 0.027(4) 0.039(5) 0.017(4) 0.006(5) 0.003(5)
C206 0.029(6) 0.035(4) 0.026(5) 0.016(3) 0.009(4) -0.002(5)
C207 0.021(5) 0.023(3) 0.021(4) 0.007(3) 0.005(4) 0.004(4)
C208 0.017(5) 0.027(3) 0.017(4) 0.007(2) 0.002(3) -0.001(3)
C209 0.012(5) 0.029(3) 0.0143(19) 0.003(2) 0.002(3) 0.004(4)
C210 0.019(6) 0.038(3) 0.014(4) -0.001(3) 0.001(4) 0.005(4)
C211 0.025(6) 0.043(4) 0.017(4) -0.001(3) -0.003(4) 0.008(5)
C212 0.035(7) 0.047(5) 0.017(4) -0.006(3) -0.005(5) 0.012(6)
C213 0.043(8) 0.044(5) 0.022(5) -0.010(4) -0.013(5) 0.012(5)
C214 0.028(6) 0.037(4) 0.027(5) -0.009(3) -0.015(5) 0.012(5)
C215 0.026(6) 0.034(3) 0.018(4) -0.006(3) -0.004(4) 0.006(5)
C216 0.019(5) 0.024(2) 0.019(3) -0.0069(18) -0.003(4) 0.006(4)
C217 0.020(5) 0.0179(14) 0.028(4) -0.0069(18) -0.009(4) 0.007(4)
C218 0.026(6) 0.0192(17) 0.022(4) -0.005(2) 0.003(4) 0.001(4)
C219 0.030(6) 0.0183(19) 0.031(5) -0.005(3) -0.004(5) 0.004(5)
C220 0.030(6) 0.020(2) 0.038(6) -0.001(4) -0.005(5) 0.002(5)
C221 0.033(6) 0.0174(19) 0.033(5) 0.003(4) -0.002(5) -0.001(5)
C222 0.018(5) 0.017(2) 0.037(5) 0.001(3) -0.003(4) 0.004(4)
C223 0.023(6) 0.0165(18) 0.024(4) -0.002(2) 0.000(4) 0.004(4)
C224 0.018(5) 0.0168(16) 0.020(4) -0.001(3) -0.001(3) 0.005(3)
C225 0.016(4) 0.016(2) 0.018(4) -0.001(3) -0.001(3) 0.006(3)
C226 0.023(5) 0.017(3) 0.018(4) -0.003(3) -0.003(3) 0.008(3)
C227 0.025(6) 0.025(4) 0.022(5) 0.002(3) -0.006(4) 0.006(4)
C228 0.035(7) 0.034(5) 0.020(5) -0.002(4) -0.009(4) 0.004(5)
C229 0.044(7) 0.033(5) 0.023(6) -0.007(4) -0.015(5) -0.001(5)
C230 0.036(7) 0.031(4) 0.029(6) 0.000(4) -0.015(4) -0.008(5)
C231 0.030(6) 0.028(4) 0.020(5) 0.006(3) -0.009(4) -0.010(4)
C232 0.024(5) 0.020(3) 0.025(5) 0.004(3) -0.009(4) -0.004(4)
C301 0.0177(12) 0.035(2) 0.0294(8) -0.0044(17) 0.0103(8) 0.015(2)
C302 0.0205(14) 0.0309(9) 0.047(2) 0.0027(11) 0.0148(14) 0.0107(10)
C303 0.0172(16) 0.0338(8) 0.047(2) -0.0050(11) 0.0137(13) 0.0031(8)
C304 0.0177(12) 0.035(2) 0.0294(8) -0.0044(17) 0.0103(8) 0.015(2)
C305 0.0205(14) 0.0309(9) 0.047(2) 0.0027(11) 0.0148(14) 0.0107(10)
C306 0.0172(16) 0.0338(8) 0.047(2) -0.0050(11) 0.0137(13) 0.0031(8)
C307 0.039(6) 0.070(2) 0.048(6) 0.012(3) -0.012(6) 0.015(4)
C308 0.036(2) 0.092(8) 0.038(3) 0.019(7) -0.009(3) -0.002(4)
C309 0.041(5) 0.107(9) 0.0329(19) 0.010(5) -0.001(2) 0.000(8)
C310 0.045(6) 0.076(2) 0.024(5) -0.016(4) -0.011(5) -0.001(4)
C401 0.034(4) 0.025(7) 0.034(5) -0.001(4) -0.001(5) 0.006(4)
C402 0.037(5) 0.045(6) 0.046(7) 0.015(4) -0.013(5) -0.002(4)
C403 0.040(7) 0.040(5) 0.050(4) 0.015(3) -0.004(6) 0.001(5)
C404 0.039(7) 0.037(5) 0.060(6) 0.006(4) -0.002(5) -0.005(4)
C405 0.053(7) 0.052(6) 0.035(6) 0.004(4) 0.008(5) -0.009(4)
C406 0.031(6) 0.041(8) 0.045(5) 0.014(5) 0.001(3) 0.000(5)
C407 0.031(6) 0.041(5) 0.036(7) -0.006(4) -0.005(5) 0.005(3)
C408 0.051(6) 0.039(5) 0.037(7) -0.006(5) -0.005(5) 0.006(4)
C409 0.054(6) 0.050(8) 0.033(5) -0.005(5) -0.002(4) 0.011(4)
C410 0.056(7) 0.057(7) 0.036(7) 0.000(4) 0.004(5) 0.014(4)
C411 0.047(5) 0.061(9) 0.055(7) 0.006(5) 0.000(3) 0.013(5)
C412 0.049(6) 0.055(7) 0.036(7) 0.008(5) 0.006(5) 0.008(5)
C413 0.039(7) 0.049(7) 0.039(5) 0.004(4) -0.009(5) 0.005(5)
C414 0.055(4) 0.064(9) 0.034(4) 0.010(5) 0.002(5) -0.009(5)
C415 0.043(5) 0.061(7) 0.037(8) -0.004(5) -0.005(5) 0.004(4)
C416 0.052(4) 0.063(9) 0.054(7) 0.017(6) -0.002(5) 0.018(5)
C417 0.051(4) 0.046(5) 0.063(9) 0.019(6) -0.009(6) 0.004(4)
C418 0.043(7) 0.053(5) 0.042(7) 0.015(5) 0.012(6) 0.011(4)
C501 0.068(5) 0.080(11) 0.062(6) -0.006(7) 0.001(7) 0.008(6)
C502 0.069(7) 0.083(11) 0.057(6) -0.007(5) 0.012(4) 0.025(8)
C503 0.054(3) 0.089(11) 0.066(5) -0.005(6) 0.005(3) 0.013(8)
C504 0.049(2) 0.075(11) 0.067(5) -0.008(7) -0.002(3) -0.008(7)
C505 0.045(4) 0.082(10) 0.052(6) -0.004(6) -0.010(3) -0.008(7)
C506 0.053(5) 0.057(8) 0.043(7) -0.003(7) -0.005(4) -0.003(5)
C507 0.072(9) 0.075(6) 0.055(9) 0.005(4) -0.002(7) 0.005(7)
C508 0.073(10) 0.067(5) 0.043(5) 0.016(4) 0.007(6) 0.001(7)
C509 0.059(9) 0.055(3) 0.064(5) 0.014(3) 0.011(6) 0.004(7)
C510 0.056(8) 0.055(6) 0.065(4) 0.012(4) 0.010(5) 0.004(6)
C511 0.046(8) 0.047(7) 0.053(5) -0.009(4) -0.001(4) -0.002(5)
C512 0.075(10) 0.050(4) 0.057(5) 0.001(7) -0.006(6) 0.000(5)
C513 0.091(8) 0.070(6) 0.061(8) -0.005(8) 0.013(7) -0.012(7)
C514 0.066(7) 0.067(10) 0.055(4) -0.020(5) -0.007(6) -0.002(7)
C515 0.049(6) 0.049(8) 0.061(4) 0.000(5) -0.017(5) -0.002(5)
C516 0.057(9) 0.049(6) 0.058(4) 0.004(5) -0.003(5) -0.012(5)
C517 0.052(9) 0.057(6) 0.043(4) 0.005(5) 0.012(4) -0.008(6)
C518 0.049(5) 0.057(6) 0.042(7) 0.005(5) 0.005(6) -0.002(6)

loop_
_atom_type_symbol
_atom_type_description
_atom_type_scat_dispersion_real
_atom_type_scat_dispersion_imag
_atom_type_scat_source
C C 0.0033 0.0016 'International Tables Vol C Tables 4.2.6.8 and 6.1.1.4'
Cl Cl 0.1484 0.1585 'International Tables Vol C Tables 4.2.6.8 and 6.1.1.4'
Cs Cs -0.3680 2.1192 'International Tables Vol C Tables 4.2.6.8 and 6.1.1.4'
H H 0.0000 0.0000 'International Tables Vol C Tables 4.2.6.8 and 6.1.1.4'
K K 0.2009 0.2494 'International Tables Vol C Tables 4.2.6.8 and 6.1.1.4'
N N 0.0061 0.0033 'International Tables Vol C Tables 4.2.6.8 and 6.1.1.4'
O O 0.0106 0.0060 'International Tables Vol C Tables 4.2.6.8 and 6.1.1.4'
Ru Ru -1.2594 0.8363 'International Tables Vol C Tables 4.2.6.8 and 6.1.1.4'
Sn Sn -0.6537 1.4246 'International Tables Vol C Tables 4.2.6.8 and 6.1.1.4'

loop_
_exptl_crystal_face_index_h
_exptl_crystal_face_index_k
_exptl_crystal_face_index_l
_exptl_crystal_face_perp_dist
-1 0 0 0.0251
1 0 0 0.0515
0 1 1 0.1742
0 -1 -1 0.1022
0 1 2 0.1785
-1 -5 1 0.1020
1 2 -5 0.1952
1 5 -1 0.2494

loop_
_geom_angle_atom_site_label_1
_geom_angle_atom_site_label_2
_geom_angle_atom_site_label_3
_geom_angle
_geom_angle_site_symmetry_1
_geom_angle_site_symmetry_3
_geom_angle_publ_flag
O501 Cs51 O503 97.4(4) . . ?
O501 Cs51 O504 117.3(4) . . ?
O501 Cs51 O505 101.9(4) . . ?
O501 Cs51 O506 140.6(4) . . ?
O502 Cs51 O501 59.0(4) . . ?
O502 Cs51 O503 136.8(4) . . ?
O502 Cs51 O504 96.9(4) . . ?
O502 Cs51 O505 122.1(5) . . ?
O502 Cs51 O506 99.7(4) . . ?
O504 Cs51 O503 59.9(4) . . ?
O504 Cs51 O505 135.5(4) . . ?
O504 Cs51 O506 96.6(4) . . ?
O505 Cs51 O503 96.5(4) . . ?
O506 Cs51 O503 117.7(4) . . ?
O506 Cs51 O505 59.3(4) . . ?
N101 Sn11 Ru32 126.1(3) . . ?
N101 Sn11 N103 79.6(4) . . ?
N101 Sn11 N105 128.5(4) . . ?
N101 Sn11 N107 79.8(4) . . ?
N103 Sn11 Ru32 118.2(3) . . ?
N103 Sn11 N107 130.8(4) . . ?
N105 Sn11 Ru32 105.2(3) . . ?
N105 Sn11 N103 80.0(4) . . ?
N105 Sn11 N107 78.9(4) . . ?
N107 Sn11 Ru32 110.1(3) . . ?
N201 Sn21 Ru31 115.1(3) . . ?
N201 Sn21 N203 80.0(4) . . ?
N201 Sn21 N207 80.4(4) . . ?
N203 Sn21 Ru31 123.2(3) . . ?
N203 Sn21 N207 129.2(4) . . ?
N205 Sn21 Ru31 112.6(3) . . ?
N205 Sn21 N201 131.8(4) . . ?
N205 Sn21 N203 79.9(5) . . ?
N205 Sn21 N207 79.4(4) . . ?
N207 Sn21 Ru31 107.6(3) . . ?
Sn21 Ru31 Ru32 169.20(6) . . ?
Sn21 Ru31 Ru33 110.41(6) . . ?
Ru32 Ru31 Ru33 60.53(5) . . ?
C301 Ru31 Sn21 95.2(4) . . ?
C301 Ru31 Ru32 94.3(4) . . ?
C301 Ru31 Ru33 154.2(4) . . ?
C301 Ru31 C302 94.0(7) . . ?
C301 Ru31 C303 91.7(7) . . ?
C302 Ru31 Sn21 88.5(4) . . ?
C302 Ru31 Ru32 96.0(4) . . ?
C302 Ru31 Ru33 84.0(5) . . ?
C303 Ru31 Sn21 87.0(4) . . ?
C303 Ru31 Ru32 87.6(4) . . ?
C303 Ru31 Ru33 92.6(5) . . ?
C303 Ru31 C302 173.0(7) . . ?
Sn11 Ru32 Ru31 168.34(7) . . ?
Sn11 Ru32 Ru33 108.43(6) . . ?
Ru31 Ru32 Ru33 60.73(5) . . ?
C304 Ru32 Sn11 96.2(4) . . ?
C304 Ru32 Ru31 95.3(4) . . ?
C304 Ru32 Ru33 153.5(4) . . ?
C304 Ru32 C305 91.1(7) . . ?
C304 Ru32 C306 91.9(7) . . ?
C305 Ru32 Sn11 90.5(4) . . ?
C305 Ru32 Ru31 87.1(4) . . ?
C305 Ru32 Ru33 98.2(5) . . ?
C305 Ru32 C306 176.9(7) . . ?
C306 Ru32 Sn11 88.1(4) . . ?
C306 Ru32 Ru31 93.7(4) . . ?
C306 Ru32 Ru33 79.7(5) . . ?
Ru32 Ru33 Ru31 58.74(5) . . ?
C307 Ru33 Ru31 92.1(5) . . ?
C307 Ru33 Ru32 75.9(6) . . ?
C308 Ru33 Ru31 154.1(6) . . ?
C308 Ru33 Ru32 98.6(6) . . ?
C308 Ru33 C307 94.2(10) . . ?
C308 Ru33 C309 105.1(9) . . ?
C308 Ru33 C310 92.2(10) . . ?
C309 Ru33 Ru31 99.7(6) . . ?
C309 Ru33 Ru32 154.5(7) . . ?
C309 Ru33 C307 92.9(10) . . ?
C310 Ru33 Ru31 79.6(5) . . ?
C310 Ru33 Ru32 97.6(5) . . ?
C310 Ru33 C307 171.4(7) . . ?
C310 Ru33 C309 90.9(10) . . ?
O401 K41 O404 173.2(5) . . ?
O401 K41 O405 107.1(5) . . ?
O402 K41 O401 66.8(4) . . ?
O402 K41 O404 107.5(5) . . ?
O402 K41 O405 173.2(5) . . ?
O403 K41 O401 108.9(4) . . ?
O403 K41 O402 81.7(4) . . ?
O403 K41 O404 65.8(5) . . ?
O403 K41 O405 103.6(5) . . ?
O404 K41 O405 78.8(5) . . ?
O406 K41 O401 81.5(5) . . ?
O406 K41 O402 108.5(5) . . ?
O406 K41 O403 168.0(5) . . ?
O406 K41 O404 104.2(5) . . ?
O406 K41 O405 66.8(5) . . ?
C62 C61 Cl61 121.7 . . ?
C62 C61 C66 120.2 . . ?
C66 C61 Cl61 118.1 . . ?
C61 C62 Cl62 121.1 . . ?
C61 C62 C63 120.1 . . ?
C63 C62 Cl62 118.8 . . ?
C62 C63 H63 120.1 . . ?
C64 C63 C62 119.8 . . ?
C64 C63 H63 120.1 . . ?
C63 C64 H64 120.1 . . ?
C65 C64 C63 119.8 . . ?
C65 C64 H64 120.1 . . ?
C64 C65 H65 119.7 . . ?
C64 C65 C66 120.6 . . ?
C66 C65 H65 119.7 . . ?
C61 C66 C65 119.6 . . ?
C61 C66 H66 120.2 . . ?
C65 C66 H66 120.2 . . ?
C72 C71 Cl71 121.2 . . ?
C72 C71 C76 120.0 . . ?
C76 C71 Cl71 118.8 . . ?
C71 C72 Cl72 121.6 . . ?
C71 C72 C73 120.3 . . ?
C73 C72 Cl72 118.2 . . ?
C72 C73 H73 120.2 . . ?
C72 C73 C74 119.6 . . ?
C74 C73 H73 120.2 . . ?
C73 C74 H74 119.7 . . ?
C75 C74 C73 120.6 . . ?
C75 C74 H74 119.7 . . ?
C74 C75 H75 120.1 . . ?
C74 C75 C76 119.8 . . ?
C76 C75 H75 120.1 . . ?
C71 C76 H76 120.1 . . ?
C75 C76 C71 119.8 . . ?
C75 C76 H76 120.1 . . ?
C82 C81 Cl81 121.1 . . ?
C82 C81 C86 120.1 . . ?
C86 C81 Cl81 118.8 . . ?
C81 C82 Cl82 121.6 . . ?
C81 C82 C83 120.3 . . ?
C83 C82 Cl82 118.1 . . ?
C82 C83 H83 120.2 . . ?
C82 C83 C84 119.6 . . ?
C84 C83 H83 120.2 . . ?
C83 C84 H84 119.8 . . ?
C85 C84 C83 120.5 . . ?
C85 C84 H84 119.8 . . ?
C84 C85 H85 120.1 . . ?
C84 C85 C86 119.8 . . ?
C86 C85 H85 120.1 . . ?
C81 C86 H86 120.1 . . ?
C85 C86 C81 119.7 . . ?
C85 C86 H86 120.1 . . ?
C402 O401 K41 111.2(10) . . ?
C403 O401 K41 113.9(11) . . ?
C403 O401 C402 114.4(14) . . ?
C404 O402 K41 111.8(11) . . ?
C405 O402 K41 112.8(11) . . ?
C405 O402 C404 116.3(14) . . ?
C408 O403 K41 113.4(11) . . ?
C409 O403 K41 115.8(11) . . ?
C409 O403 C408 112.4(14) . . ?
C410 O404 K41 112.2(11) . . ?
C411 O404 K41 113.9(13) . . ?
C411 O404 C410 114.0(16) . . ?
C414 O405 K41 111.4(11) . . ?
C415 O405 K41 108.5(11) . . ?
C415 O405 C414 114.6(16) . . ?
C416 O406 K41 116.9(13) . . ?
C417 O406 K41 113.7(12) . . ?
C417 O406 C416 113.4(15) . . ?
C502 O501 Cs51 105.6(12) . . ?
C503 O501 Cs51 113.1(12) . . ?
C503 O501 C502 117.1(18) . . ?
C504 O502 Cs51 111.9(13) . . ?
C504 O502 C505 109.0(16) . . ?
C505 O502 Cs51 108.7(11) . . ?
C508 O503 Cs51 104.3(12) . . ?
C509 O503 Cs51 104.2(13) . . ?
C509 O503 C508 113.7(17) . . ?
C510 O504 Cs51 108.0(12) . . ?
C510 O504 C511 112.6(15) . . ?
C511 O504 Cs51 111.5(11) . . ?
C514 O505 Cs51 106.6(13) . . ?
C514 O505 C515 115.1(19) . . ?
C515 O505 Cs51 110.7(12) . . ?
C516 O506 Cs51 111.2(11) . . ?
C517 O506 Cs51 107.4(11) . . ?
C517 O506 C516 114.2(16) . . ?
C101 N101 Sn11 124.1(8) . . ?
C108 N101 Sn11 124.6(9) . . ?
C108 N101 C101 106.8(11) . . ?
C108 N102 C109 122.2(12) . . ?
C109 N103 Sn11 122.3(9) . . ?
C116 N103 Sn11 123.0(9) . . ?
C116 N103 C109 111.3(11) . . ?
C117 N104 C116 123.3(12) . . ?
C117 N105 Sn11 121.2(9) . . ?
C124 N105 Sn11 123.2(9) . . ?
C124 N105 C117 107.7(11) . . ?
C124 N106 C125 124.1(12) . . ?
C125 N107 Sn11 121.8(8) . . ?
C132 N107 Sn11 121.9(9) . . ?
C132 N107 C125 108.9(11) . . ?
C132 N108 C101 122.3(12) . . ?
C201 N201 Sn21 122.9(9) . . ?
C201 N201 C208 109.3(11) . . ?
C208 N201 Sn21 124.3(9) . . ?
C209 N202 C208 121.5(12) . . ?
C209 N203 Sn21 121.7(9) . . ?
C216 N203 Sn21 122.7(9) . . ?
C216 N203 C209 109.7(11) . . ?
C216 N204 C217 122.8(12) . . ?
C217 N205 Sn21 124.3(9) . . ?
C217 N205 C224 108.9(11) . . ?
C224 N205 Sn21 123.2(8) . . ?
C224 N206 C225 125.2(12) . . ?
C225 N207 Sn21 123.4(8) . . ?
C232 N207 Sn21 120.3(8) . . ?
C232 N207 C225 109.3(11) . . ?
C232 N208 C201 122.1(12) . . ?
C401 N401 K41 105.9(9) . . ?
C401 N401 C413 111.1(14) . . ?
C407 N401 K41 105.7(10) . . ?
C407 N401 C401 111.8(13) . . ?
C407 N401 C413 114.5(13) . . ?
C413 N401 K41 107.2(10) . . ?
C406 N402 K41 105.2(10) . . ?
C412 N402 K41 111.4(11) . . ?
C412 N402 C406 112.6(15) . . ?
C412 N402 C418 110.7(15) . . ?
C418 N402 K41 106.2(10) . . ?
C418 N402 C406 110.6(14) . . ?
C501 N501 Cs51 105.6(13) . . ?
C507 N501 Cs51 109.9(14) . . ?
C507 N501 C501 111.7(19) . . ?
C513 N501 Cs51 108.5(14) . . ?
C513 N501 C501 110(2) . . ?
C513 N501 C507 111(2) . . ?
C506 N502 Cs51 107.1(11) . . ?
C512 N502 Cs51 113.7(13) . . ?
C512 N502 C506 111.6(16) . . ?
C512 N502 C518 109.2(17) . . ?
C518 N502 Cs51 106.4(11) . . ?
C518 N502 C506 108.7(16) . . ?
N101 C101 C102 109.7(11) . . ?
N108 C101 N101 126.9(12) . . ?
N108 C101 C102 123.3(12) . . ?
C103 C102 C101 130.2(13) . . ?
C103 C102 C107 122.7(12) . . ?
C107 C102 C101 107.1(11) . . ?
C102 C103 H103 122.1 . . ?
C102 C103 C104 115.8(13) . . ?
C104 C103 H103 122.1 . . ?
C103 C104 H104 120.0 . . ?
C105 C104 C103 119.9(14) . . ?
C105 C104 H104 120.0 . . ?
C104 C105 H105 118.4 . . ?
C104 C105 C106 123.3(13) . . ?
C106 C105 H105 118.4 . . ?
C105 C106 H106 121.5 . . ?
C107 C106 C105 117.0(13) . . ?
C107 C106 H106 121.5 . . ?
C102 C107 C108 106.7(11) . . ?
C106 C107 C102 120.4(12) . . ?
C106 C107 C108 132.7(13) . . ?
N101 C108 C107 109.7(11) . . ?
N102 C108 N101 128.4(13) . . ?
N102 C108 C107 121.8(12) . . ?
N102 C109 N103 129.6(12) . . ?
N102 C109 C110 124.5(12) . . ?
N103 C109 C110 106.0(12) . . ?
C109 C110 C111 131.8(14) . . ?
C109 C110 C115 108.2(12) . . ?
C111 C110 C115 119.6(13) . . ?
C110 C111 H111 120.8 . . ?
C112 C111 C110 118.5(16) . . ?
C112 C111 H111 120.8 . . ?
C111 C112 H112 118.8 . . ?
C111 C112 C113 122.4(16) . . ?
C113 C112 H112 118.8 . . ?
C112 C113 H113 120.1 . . ?
C114 C113 C112 119.8(15) . . ?
C114 C113 H113 120.1 . . ?
C113 C114 H114 119.9 . . ?
C115 C114 C113 120.2(16) . . ?
C115 C114 H114 119.9 . . ?
C114 C115 C110 119.2(14) . . ?
C114 C115 C116 135.0(15) . . ?
C116 C115 C110 105.8(12) . . ?
N103 C116 C115 108.6(12) . . ?
N104 C116 N103 128.1(13) . . ?
N104 C116 C115 123.0(13) . . ?
N104 C117 N105 128.0(12) . . ?
N104 C117 C118 124.0(12) . . ?
N105 C117 C118 108.0(11) . . ?
C119 C118 C117 130.6(14) . . ?
C119 C118 C123 121.8(13) . . ?
C123 C118 C117 107.5(11) . . ?
C118 C119 H119 121.0 . . ?
C118 C119 C120 117.9(15) . . ?
C120 C119 H119 121.0 . . ?
C119 C120 H120 119.4 . . ?
C119 C120 C121 121.2(14) . . ?
C121 C120 H120 119.4 . . ?
C120 C121 H121 119.8 . . ?
C122 C121 C120 120.4(14) . . ?
C122 C121 H121 119.8 . . ?
C121 C122 H122 121.8 . . ?
C123 C122 C121 116.4(15) . . ?
C123 C122 H122 121.8 . . ?
C118 C123 C122 122.2(13) . . ?
C118 C123 C124 108.1(12) . . ?
C122 C123 C124 129.7(14) . . ?
N105 C124 C123 108.6(12) . . ?
N106 C124 N105 126.5(12) . . ?
N106 C124 C123 124.9(13) . . ?
N106 C125 N107 127.0(12) . . ?
N106 C125 C126 125.8(12) . . ?
N107 C125 C126 107.2(11) . . ?
C127 C126 C125 131.4(13) . . ?
C131 C126 C125 108.0(12) . . ?
C131 C126 C127 120.5(13) . . ?
C126 C127 H127 121.2 . . ?
C128 C127 C126 117.6(13) . . ?
C128 C127 H127 121.2 . . ?
C127 C128 H128 119.3 . . ?
C127 C128 C129 121.5(13) . . ?
C129 C128 H128 119.3 . . ?
C128 C129 H129 119.2 . . ?
C130 C129 C128 121.6(13) . . ?
C130 C129 H129 119.2 . . ?
C129 C130 H130 121.8 . . ?
C129 C130 C131 116.5(13) . . ?
C131 C130 H130 121.8 . . ?
C126 C131 C130 122.2(12) . . ?
C126 C131 C132 107.8(12) . . ?
C130 C131 C132 129.9(12) . . ?
N107 C132 C131 108.0(11) . . ?
N108 C132 N107 128.7(12) . . ?
N108 C132 C131 123.3(12) . . ?
N201 C201 C202 107.9(12) . . ?
N208 C201 N201 128.1(12) . . ?
N208 C201 C202 124.0(12) . . ?
C203 C202 C201 130.2(13) . . ?
C203 C202 C207 122.9(13) . . ?
C207 C202 C201 106.7(12) . . ?
C202 C203 H203 121.7 . . ?
C202 C203 C204 116.6(14) . . ?
C204 C203 H203 121.7 . . ?
C203 C204 H204 119.6 . . ?
C205 C204 C203 120.8(15) . . ?
C205 C204 H204 119.6 . . ?
C204 C205 H205 119.2 . . ?
C206 C205 C204 121.7(14) . . ?
C206 C205 H205 119.2 . . ?
C205 C206 H206 120.5 . . ?
C205 C206 C207 119.1(15) . . ?
C207 C206 H206 120.5 . . ?
C202 C207 C206 118.9(14) . . ?
C202 C207 C208 108.2(12) . . ?
C208 C207 C206 132.9(14) . . ?
N201 C208 C207 107.7(12) . . ?
N202 C208 N201 128.3(13) . . ?
N202 C208 C207 124.0(12) . . ?
N202 C209 N203 130.0(12) . . ?
N202 C209 C210 124.8(12) . . ?
N203 C209 C210 105.2(12) . . ?
C211 C210 C209 129.1(14) . . ?
C215 C210 C209 108.3(12) . . ?
C215 C210 C211 122.6(14) . . ?
C210 C211 H211 121.2 . . ?
C212 C211 C210 117.7(16) . . ?
C212 C211 H211 121.2 . . ?
C211 C212 H212 118.9 . . ?
C211 C212 C213 122.2(15) . . ?
C213 C212 H212 118.9 . . ?
C212 C213 H213 121.0 . . ?
C214 C213 C212 118.0(15) . . ?
C214 C213 H213 121.0 . . ?
C213 C214 H214 121.0 . . ?
C213 C214 C215 118.0(16) . . ?
C215 C214 H214 121.0 . . ?
C210 C215 C214 121.3(14) . . ?
C210 C215 C216 109.0(13) . . ?
C214 C215 C216 129.8(15) . . ?
N203 C216 C215 107.8(12) . . ?
N204 C216 N203 128.0(12) . . ?
N204 C216 C215 124.1(13) . . ?
N204 C217 N205 127.7(13) . . ?
N204 C217 C218 122.5(12) . . ?
N205 C217 C218 109.7(12) . . ?
C219 C218 C217 134.0(13) . . ?
C219 C218 C223 121.0(13) . . ?
C223 C218 C217 104.4(11) . . ?
C218 C219 H219 120.7 . . ?
C220 C219 C218 118.5(14) . . ?
C220 C219 H219 120.7 . . ?
C219 C220 H220 118.7 . . ?
C219 C220 C221 122.6(14) . . ?
C221 C220 H220 118.7 . . ?
C220 C221 H221 119.6 . . ?
C220 C221 C222 120.8(14) . . ?
C222 C221 H221 119.6 . . ?
C221 C222 H222 121.2 . . ?
C223 C222 C221 117.5(13) . . ?
C223 C222 H222 121.2 . . ?
C222 C223 C218 119.5(13) . . ?
C222 C223 C224 131.6(13) . . ?
C224 C223 C218 108.9(12) . . ?
N205 C224 C223 108.1(11) . . ?
N206 C224 N205 126.6(12) . . ?
N206 C224 C223 125.2(12) . . ?
N206 C225 N207 125.9(12) . . ?
N206 C225 C226 124.9(12) . . ?
N207 C225 C226 109.1(11) . . ?
C227 C226 C225 131.9(13) . . ?
C231 C226 C225 106.2(12) . . ?
C231 C226 C227 121.9(13) . . ?
C226 C227 H227 121.1 . . ?
C228 C227 C226 117.8(14) . . ?
C228 C227 H227 121.1 . . ?
C227 C228 H228 119.0 . . ?
C227 C228 C229 122.0(14) . . ?
C229 C228 H228 119.0 . . ?
C228 C229 H229 120.6 . . ?
C230 C229 C228 118.9(14) . . ?
C230 C229 H229 120.6 . . ?
C229 C230 H230 121.6 . . ?
C229 C230 C231 116.8(15) . . ?
C231 C230 H230 121.6 . . ?
C226 C231 C230 122.5(13) . . ?
C226 C231 C232 110.3(12) . . ?
C230 C231 C232 127.1(14) . . ?
N207 C232 C231 104.5(12) . . ?
N208 C232 N207 130.7(13) . . ?
N208 C232 C231 124.3(13) . . ?
O301 C301 Ru31 177.9(13) . . ?
O302 C302 Ru31 173.6(14) . . ?
O303 C303 Ru31 172.2(14) . . ?
O304 C304 Ru32 177.9(15) . . ?
O305 C305 Ru32 174.2(17) . . ?
O306 C306 Ru32 173.3(14) . . ?
O307 C307 Ru33 169.5(17) . . ?
O308 C308 Ru33 173.6(19) . . ?
O309 C309 Ru33 168.4(19) . . ?
O310 C310 Ru33 168.2(18) . . ?
K41 C401 H40A 151.1 . . ?
K41 C401 H40B 99.1 . . ?
N401 C401 K41 50.3(7) . . ?
N401 C401 H40A 109.0 . . ?
N401 C401 H40B 109.0 . . ?
H40A C401 H40B 107.8 . . ?
C402 C401 K41 70.6(10) . . ?
C402 C401 N401 112.8(15) . . ?
C402 C401 H40A 109.0 . . ?
C402 C401 H40B 109.0 . . ?
K41 C402 H40C 90.8 . . ?
K41 C402 H40D 152.4 . . ?
O401 C402 K41 45.2(8) . . ?
O401 C402 C401 116.9(16) . . ?
O401 C402 H40C 108.1 . . ?
O401 C402 H40D 108.1 . . ?
C401 C402 K41 84.8(11) . . ?
C401 C402 H40C 108.1 . . ?
C401 C402 H40D 108.1 . . ?
H40C C402 H40D 107.3 . . ?
K41 C403 H40E 94.2 . . ?
K41 C403 H40F 151.2 . . ?
O401 C403 K41 43.4(9) . . ?
O401 C403 H40E 110.1 . . ?
O401 C403 H40F 110.1 . . ?
O401 C403 C404 108.1(17) . . ?
H40E C403 H40F 108.4 . . ?
C404 C403 K41 76.9(12) . . ?
C404 C403 H40E 110.1 . . ?
C404 C403 H40F 110.1 . . ?
K41 C404 H40G 92.6 . . ?
K41 C404 H40H 152.5 . . ?
O402 C404 K41 44.3(8) . . ?
O402 C404 C403 108.6(15) . . ?
O402 C404 H40G 110.0 . . ?
O402 C404 H40H 110.0 . . ?
C403 C404 K41 77.7(11) . . ?
C403 C404 H40G 110.0 . . ?
C403 C404 H40H 110.0 . . ?
H40G C404 H40H 108.3 . . ?
K41 C405 H40I 89.3 . . ?
K41 C405 H40J 152.9 . . ?
O402 C405 K41 43.7(8) . . ?
O402 C405 H40I 109.5 . . ?
O402 C405 H40J 109.5 . . ?
O402 C405 C406 110.5(16) . . ?
H40I C405 H40J 108.1 . . ?
C406 C405 K41 82.6(11) . . ?
C406 C405 H40I 109.5 . . ?
C406 C405 H40J 109.5 . . ?
K41 C406 H40K 154.3 . . ?
K41 C406 H40L 94.8 . . ?
N402 C406 K41 49.8(8) . . ?
N402 C406 H40K 109.4 . . ?
N402 C406 H40L 109.4 . . ?
C405 C406 K41 72.4(11) . . ?
C405 C406 N402 111.2(14) . . ?
C405 C406 H40K 109.4 . . ?
C405 C406 H40L 109.4 . . ?
H40K C406 H40L 108.0 . . ?
K41 C407 H40M 100.8 . . ?
K41 C407 H40N 149.7 . . ?
N401 C407 K41 50.5(8) . . ?
N401 C407 H40M 108.8 . . ?
N401 C407 H40N 108.8 . . ?
N401 C407 C408 113.7(14) . . ?
H40M C407 H40N 107.7 . . ?
C408 C407 K41 70.3(10) . . ?
C408 C407 H40M 108.8 . . ?
C408 C407 H40N 108.8 . . ?
K41 C408 H40O 89.6 . . ?
K41 C408 H40P 152.0 . . ?
O403 C408 K41 43.1(8) . . ?
O403 C408 C407 111.8(15) . . ?
O403 C408 H40O 109.3 . . ?
O403 C408 H40P 109.3 . . ?
C407 C408 K41 84.0(10) . . ?
C407 C408 H40O 109.3 . . ?
C407 C408 H40P 109.3 . . ?
H40O C408 H40P 107.9 . . ?
K41 C409 H40Q 90.6 . . ?
K41 C409 H40R 151.9 . . ?
O403 C409 K41 41.7(9) . . ?
O403 C409 H40Q 110.8 . . ?
O403 C409 H40R 110.8 . . ?
O403 C409 C410 104.9(15) . . ?
H40Q C409 H40R 108.8 . . ?
C410 C409 K41 79.1(12) . . ?
C410 C409 H40Q 110.8 . . ?
C410 C409 H40R 110.8 . . ?
K41 C410 H41A 92.7 . . ?
K41 C410 H41B 153.4 . . ?
O404 C410 K41 44.8(9) . . ?
O404 C410 C409 104.8(16) . . ?
O404 C410 H41A 110.8 . . ?
O404 C410 H41B 110.8 . . ?
C409 C410 K41 74.0(11) . . ?
C409 C410 H41A 110.8 . . ?
C409 C410 H41B 110.8 . . ?
H41A C410 H41B 108.9 . . ?
K41 C411 H41C 92.7 . . ?
K41 C411 H41D 151.6 . . ?
O404 C411 K41 44.0(10) . . ?
O404 C411 H41C 109.1 . . ?
O404 C411 H41D 109.1 . . ?
O404 C411 C412 112.4(17) . . ?
H41C C411 H41D 107.8 . . ?
C412 C411 K41 81.0(12) . . ?
C412 C411 H41C 109.1 . . ?
C412 C411 H41D 109.1 . . ?
K41 C412 H41E 99.6 . . ?
K41 C412 H41F 149.3 . . ?
N402 C412 K41 46.8(9) . . ?
N402 C412 C411 111.4(17) . . ?
N402 C412 H41E 109.3 . . ?
N402 C412 H41F 109.3 . . ?
C411 C412 K41 72.6(11) . . ?
C411 C412 H41E 109.3 . . ?
C411 C412 H41F 109.3 . . ?
H41E C412 H41F 108.0 . . ?
K41 C413 H41G 153.4 . . ?
K41 C413 H41H 95.4 . . ?
N401 C413 K41 49.1(8) . . ?
N401 C413 H41G 109.2 . . ?
N401 C413 H41H 109.2 . . ?
H41G C413 H41H 107.9 . . ?
C414 C413 K41 73.6(11) . . ?
C414 C413 N401 112.2(16) . . ?
C414 C413 H41G 109.2 . . ?
C414 C413 H41H 109.2 . . ?
K41 C414 H41I 90.4 . . ?
K41 C414 H41J 153.3 . . ?
O405 C414 K41 45.2(9) . . ?
O405 C414 C413 112.9(16) . . ?
O405 C414 H41I 109.0 . . ?
O405 C414 H41J 109.0 . . ?
C413 C414 K41 82.0(11) . . ?
C413 C414 H41I 109.0 . . ?
C413 C414 H41J 109.0 . . ?
H41I C414 H41J 107.8 . . ?
K41 C415 H41K 87.9 . . ?
K41 C415 H41L 157.0 . . ?
O405 C415 K41 47.7(9) . . ?
O405 C415 H41K 110.1 . . ?
O405 C415 H41L 110.1 . . ?
O405 C415 C416 108.0(18) . . ?
H41K C415 H41L 108.4 . . ?
C416 C415 K41 77.6(12) . . ?
C416 C415 H41K 110.1 . . ?
C416 C415 H41L 110.1 . . ?
K41 C416 H41M 95.2 . . ?
K41 C416 H41N 149.2 . . ?
O406 C416 K41 40.2(9) . . ?
O406 C416 C415 104.1(17) . . ?
O406 C416 H41M 110.9 . . ?
O406 C416 H41N 110.9 . . ?
C415 C416 K41 76.1(12) . . ?
C415 C416 H41M 110.9 . . ?
C415 C416 H41N 110.9 . . ?
H41M C416 H41N 109.0 . . ?
K41 C417 H41O 91.2 . . ?
K41 C417 H41P 151.1 . . ?
O406 C417 K41 42.7(9) . . ?
O406 C417 H41O 109.1 . . ?
O406 C417 H41P 109.1 . . ?
O406 C417 C418 112.6(17) . . ?
H41O C417 H41P 107.8 . . ?
C418 C417 K41 83.7(11) . . ?
C418 C417 H41O 109.1 . . ?
C418 C417 H41P 109.1 . . ?
K41 C418 H41Q 100.5 . . ?
K41 C418 H41R 149.7 . . ?
N402 C418 K41 49.7(8) . . ?
N402 C418 C417 112.7(16) . . ?
N402 C418 H41Q 109.1 . . ?
N402 C418 H41R 109.1 . . ?
C417 C418 K41 70.3(10) . . ?
C417 C418 H41Q 109.1 . . ?
C417 C418 H41R 109.1 . . ?
H41Q C418 H41R 107.8 . . ?
Cs51 C501 H50A 152.8 . . ?
Cs51 C501 H50B 97.3 . . ?
N501 C501 Cs51 51.5(10) . . ?
N501 C501 H50A 108.2 . . ?
N501 C501 H50B 108.2 . . ?
H50A C501 H50B 107.3 . . ?
C502 C501 Cs51 73.7(13) . . ?
C502 C501 N501 116(2) . . ?
C502 C501 H50A 108.2 . . ?
C502 C501 H50B 108.2 . . ?
Cs51 C502 H50C 160.2 . . ?
Cs51 C502 H50D 79.6 . . ?
O501 C502 Cs51 51.0(9) . . ?
O501 C502 H50C 109.4 . . ?
O501 C502 H50D 109.4 . . ?
C501 C502 Cs51 84.1(14) . . ?
C501 C502 O501 111(2) . . ?
C501 C502 H50C 109.4 . . ?
C501 C502 H50D 109.4 . . ?
H50C C502 H50D 108.0 . . ?
Cs51 C503 H50E 95.2 . . ?
Cs51 C503 H50F 151.7 . . ?
O501 C503 Cs51 46.4(9) . . ?
O501 C503 H50E 108.6 . . ?
O501 C503 H50F 108.6 . . ?
H50E C503 H50F 107.5 . . ?
C504 C503 Cs51 78.8(14) . . ?
C504 C503 O501 115(2) . . ?
C504 C503 H50E 108.6 . . ?
C504 C503 H50F 108.6 . . ?
Cs51 C504 H50G 89.9 . . ?
Cs51 C504 H50H 155.0 . . ?
O502 C504 Cs51 46.9(10) . . ?
O502 C504 H50G 109.2 . . ?
O502 C504 H50H 109.2 . . ?
C503 C504 Cs51 80.0(14) . . ?
C503 C504 O502 112(2) . . ?
C503 C504 H50G 109.2 . . ?
C503 C504 H50H 109.2 . . ?
H50G C504 H50H 107.9 . . ?
Cs51 C505 H50I 80.1 . . ?
Cs51 C505 H50J 158.6 . . ?
O502 C505 Cs51 48.6(8) . . ?
O502 C505 H50I 110.4 . . ?
O502 C505 H50J 110.4 . . ?
O502 C505 C506 106.7(17) . . ?
H50I C505 H50J 108.6 . . ?
C506 C505 Cs51 83.3(11) . . ?
C506 C505 H50I 110.4 . . ?
C506 C505 H50J 110.4 . . ?
Cs51 C506 H50K 157.2 . . ?
Cs51 C506 H50L 90.9 . . ?
N502 C506 Cs51 50.3(9) . . ?
N502 C506 H50K 109.7 . . ?
N502 C506 H50L 109.7 . . ?
C505 C506 Cs51 73.7(11) . . ?
C505 C506 N502 109.8(17) . . ?
C505 C506 H50K 109.7 . . ?
C505 C506 H50L 109.7 . . ?
H50K C506 H50L 108.2 . . ?
Cs51 C507 H50M 97.4 . . ?
Cs51 C507 H50N 152.0 . . ?
N501 C507 Cs51 49.5(11) . . ?
N501 C507 H50M 109.0 . . ?
N501 C507 H50N 109.0 . . ?
N501 C507 C508 113(2) . . ?
H50M C507 H50N 107.8 . . ?
C508 C507 Cs51 72.7(12) . . ?
C508 C507 H50M 109.0 . . ?
C508 C507 H50N 109.0 . . ?
Cs51 C508 H50O 77.7 . . ?
Cs51 C508 H50P 162.5 . . ?
O503 C508 Cs51 53.8(10) . . ?
O503 C508 C507 112.4(19) . . ?
O503 C508 H50O 109.1 . . ?
O503 C508 H50P 109.1 . . ?
C507 C508 Cs51 83.7(12) . . ?
C507 C508 H50O 109.1 . . ?
C507 C508 H50P 109.1 . . ?
H50O C508 H50P 107.8 . . ?
Cs51 C509 H50Q 164.3 . . ?
Cs51 C509 H50R 79.7 . . ?
O503 C509 Cs51 54.8(10) . . ?
O503 C509 H50Q 109.5 . . ?
O503 C509 H50R 109.5 . . ?
O503 C509 C510 110.8(19) . . ?
H50Q C509 H50R 108.1 . . ?
C510 C509 Cs51 79.5(12) . . ?
C510 C509 H50Q 109.5 . . ?
C510 C509 H50R 109.5 . . ?
Cs51 C510 H51A 159.2 . . ?
Cs51 C510 H51B 87.2 . . ?
O504 C510 Cs51 50.5(10) . . ?
O504 C510 C509 109.9(18) . . ?
O504 C510 H51A 109.7 . . ?
O504 C510 H51B 109.7 . . ?
C509 C510 Cs51 76.6(12) . . ?
C509 C510 H51A 109.7 . . ?
C509 C510 H51B 109.7 . . ?
H51A C510 H51B 108.2 . . ?
Cs51 C511 H51C 82.9 . . ?
Cs51 C511 H51D 157.1 . . ?
O504 C511 Cs51 47.6(9) . . ?
O504 C511 H51C 109.5 . . ?
O504 C511 H51D 109.5 . . ?
O504 C511 C512 110.9(17) . . ?
H51C C511 H51D 108.1 . . ?
C512 C511 Cs51 84.5(12) . . ?
C512 C511 H51C 109.5 . . ?
C512 C511 H51D 109.5 . . ?
Cs51 C512 H51E 100.1 . . ?
Cs51 C512 H51F 148.8 . . ?
N502 C512 Cs51 46.4(10) . . ?
N502 C512 C511 110.8(18) . . ?
N502 C512 H51E 109.5 . . ?
N502 C512 H51F 109.5 . . ?
C511 C512 Cs51 72.1(11) . . ?
C511 C512 H51E 109.5 . . ?
C511 C512 H51F 109.5 . . ?
H51E C512 H51F 108.1 . . ?
Cs51 C513 H51G 96.6 . . ?
Cs51 C513 H51H 153.0 . . ?
N501 C513 Cs51 50.6(11) . . ?
N501 C513 H51G 108.6 . . ?
N501 C513 H51H 108.6 . . ?
N501 C513 C514 115(2) . . ?
H51G C513 H51H 107.5 . . ?
C514 C513 Cs51 73.7(13) . . ?
C514 C513 H51G 108.6 . . ?
C514 C513 H51H 108.6 . . ?
Cs51 C514 H51I 82.2 . . ?
Cs51 C514 H51J 160.8 . . ?
O505 C514 Cs51 52.6(10) . . ?
O505 C514 C513 116(2) . . ?
O505 C514 H51I 108.3 . . ?
O505 C514 H51J 108.3 . . ?
C513 C514 Cs51 83.3(14) . . ?
C513 C514 H51I 108.3 . . ?
C513 C514 H51J 108.3 . . ?
H51I C514 H51J 107.4 . . ?
Cs51 C515 H51K 158.2 . . ?
Cs51 C515 H51L 87.0 . . ?
O505 C515 Cs51 49.3(9) . . ?
O505 C515 H51K 109.6 . . ?
O505 C515 H51L 109.6 . . ?
O505 C515 C516 110.3(17) . . ?
H51K C515 H51L 108.1 . . ?
C516 C515 Cs51 78.4(11) . . ?
C516 C515 H51K 109.6 . . ?
C516 C515 H51L 109.6 . . ?
Cs51 C516 H51M 156.3 . . ?
Cs51 C516 H51N 89.4 . . ?
O506 C516 Cs51 47.9(9) . . ?
O506 C516 C515 110.2(17) . . ?
O506 C516 H51M 109.6 . . ?
O506 C516 H51N 109.6 . . ?
C515 C516 Cs51 77.8(11) . . ?
C515 C516 H51M 109.6 . . ?
C515 C516 H51N 109.6 . . ?
H51M C516 H51N 108.1 . . ?
Cs51 C517 H51O 80.6 . . ?
Cs51 C517 H51P 160.4 . . ?
O506 C517 Cs51 51.2(9) . . ?
O506 C517 H51O 109.3 . . ?
O506 C517 H51P 109.3 . . ?
O506 C517 C518 111.4(17) . . ?
H51O C517 H51P 108.0 . . ?
C518 C517 Cs51 83.1(11) . . ?
C518 C517 H51O 109.3 . . ?
C518 C517 H51P 109.3 . . ?
Cs51 C518 H51Q 97.4 . . ?
Cs51 C518 H51R 152.8 . . ?
N502 C518 Cs51 51.7(9) . . ?
N502 C518 C517 116.7(17) . . ?
N502 C518 H51Q 108.1 . . ?
N502 C518 H51R 108.1 . . ?
C517 C518 Cs51 73.6(10) . . ?
C517 C518 H51Q 108.1 . . ?
C517 C518 H51R 108.1 . . ?
H51Q C518 H51R 107.3 . . ?

loop_
_geom_bond_atom_site_label_1
_geom_bond_atom_site_label_2
_geom_bond_distance
_geom_bond_site_symmetry_2
_geom_bond_publ_flag
Cs51 O501 2.951(14) . ?
Cs51 O502 2.937(15) . ?
Cs51 O503 3.045(14) . ?
Cs51 O504 2.964(14) . ?
Cs51 O505 3.025(14) . ?
Cs51 O506 2.975(13) . ?
Sn11 Ru32 2.5722(14) . ?
Sn11 N101 2.154(11) . ?
Sn11 N103 2.188(11) . ?
Sn11 N105 2.158(12) . ?
Sn11 N107 2.196(11) . ?
Sn21 Ru31 2.5565(14) . ?
Sn21 N201 2.165(11) . ?
Sn21 N203 2.190(11) . ?
Sn21 N205 2.162(11) . ?
Sn21 N207 2.192(11) . ?
Ru31 Ru32 2.7939(16) . ?
Ru31 Ru33 2.8509(19) . ?
Ru31 C301 1.877(11) . ?
Ru31 C302 1.928(12) . ?
Ru31 C303 1.922(12) . ?
Ru32 Ru33 2.845(2) . ?
Ru32 C304 1.907(12) . ?
Ru32 C305 1.915(12) . ?
Ru32 C306 1.935(12) . ?
Ru33 C307 1.957(14) . ?
Ru33 C308 1.896(13) . ?
Ru33 C309 1.931(13) . ?
Ru33 C310 1.907(14) . ?
K41 O401 2.501(14) . ?
K41 O402 2.491(14) . ?
K41 O403 2.441(15) . ?
K41 O404 2.568(16) . ?
K41 O405 2.587(15) . ?
K41 O406 2.418(15) . ?
Cl61 C61 1.7268 . ?
Cl62 C62 1.7303 . ?
C61 C62 1.3763 . ?
C61 C66 1.3807 . ?
C62 C63 1.3885 . ?
C63 H63 0.9500 . ?
C63 C64 1.3804 . ?
C64 H64 0.9500 . ?
C64 C65 1.3789 . ?
C65 H65 0.9500 . ?
C65 C66 1.3807 . ?
C66 H66 0.9500 . ?
Cl72 C72 1.7273 . ?
Cl71 C71 1.7310 . ?
C71 C72 1.3760 . ?
C71 C76 1.3892 . ?
C72 C73 1.3790 . ?
C73 H73 0.9500 . ?
C73 C74 1.3818 . ?
C74 H74 0.9500 . ?
C74 C75 1.3785 . ?
C75 H75 0.9500 . ?
C75 C76 1.3806 . ?
C76 H76 0.9500 . ?
Cl82 C82 1.7277 . ?
Cl81 C81 1.7306 . ?
C81 C82 1.3758 . ?
C81 C86 1.3888 . ?
C82 C83 1.3793 . ?
C83 H83 0.9500 . ?
C83 C84 1.3824 . ?
C84 H84 0.9500 . ?
C84 C85 1.3790 . ?
C85 H85 0.9500 . ?
C85 C86 1.3808 . ?
C86 H86 0.9500 . ?
O301 C301 1.115(14) . ?
O302 C302 1.136(14) . ?
O303 C303 1.149(14) . ?
O304 C304 1.136(14) . ?
O305 C305 1.142(14) . ?
O306 C306 1.150(14) . ?
O307 C307 1.151(16) . ?
O308 C308 1.071(15) . ?
O309 C309 1.138(15) . ?
O310 C310 1.134(16) . ?
O401 C402 1.41(2) . ?
O401 C403 1.40(2) . ?
O402 C404 1.45(2) . ?
O402 C405 1.44(2) . ?
O403 C408 1.42(2) . ?
O403 C409 1.41(2) . ?
O404 C410 1.42(3) . ?
O404 C411 1.39(2) . ?
O405 C414 1.45(3) . ?
O405 C415 1.41(3) . ?
O406 C416 1.46(2) . ?
O406 C417 1.43(2) . ?
O501 C502 1.50(3) . ?
O501 C503 1.43(3) . ?
O502 C504 1.46(3) . ?
O502 C505 1.51(3) . ?
O503 C508 1.41(3) . ?
O503 C509 1.33(3) . ?
O504 C510 1.41(3) . ?
O504 C511 1.43(2) . ?
O505 C514 1.35(3) . ?
O505 C515 1.37(3) . ?
O506 C516 1.44(3) . ?
O506 C517 1.39(2) . ?
N101 C101 1.415(17) . ?
N101 C108 1.385(17) . ?
N102 C108 1.301(17) . ?
N102 C109 1.316(18) . ?
N103 C109 1.404(18) . ?
N103 C116 1.353(18) . ?
N104 C116 1.345(19) . ?
N104 C117 1.301(18) . ?
N105 C117 1.415(17) . ?
N105 C124 1.410(18) . ?
N106 C124 1.322(19) . ?
N106 C125 1.323(18) . ?
N107 C125 1.401(17) . ?
N107 C132 1.382(17) . ?
N108 C101 1.360(17) . ?
N108 C132 1.324(17) . ?
N201 C201 1.380(17) . ?
N201 C208 1.381(17) . ?
N202 C208 1.338(18) . ?
N202 C209 1.319(19) . ?
N203 C209 1.391(18) . ?
N203 C216 1.388(18) . ?
N204 C216 1.299(19) . ?
N204 C217 1.368(18) . ?
N205 C217 1.383(17) . ?
N205 C224 1.414(17) . ?
N206 C224 1.314(17) . ?
N206 C225 1.323(18) . ?
N207 C225 1.386(17) . ?
N207 C232 1.386(17) . ?
N208 C201 1.360(19) . ?
N208 C232 1.273(18) . ?
N401 C401 1.45(2) . ?
N401 C407 1.45(2) . ?
N401 C413 1.47(2) . ?
N402 C406 1.51(2) . ?
N402 C412 1.40(3) . ?
N402 C418 1.47(2) . ?
N501 C501 1.53(3) . ?
N501 C507 1.43(3) . ?
N501 C513 1.42(3) . ?
N502 C506 1.54(3) . ?
N502 C512 1.45(3) . ?
N502 C518 1.46(2) . ?
C101 C102 1.433(18) . ?
C102 C103 1.386(19) . ?
C102 C107 1.41(2) . ?
C103 H103 0.9500 . ?
C103 C104 1.46(2) . ?
C104 H104 0.9500 . ?
C104 C105 1.36(2) . ?
C105 H105 0.9500 . ?
C105 C106 1.40(2) . ?
C106 H106 0.9500 . ?
C106 C107 1.400(19) . ?
C107 C108 1.458(18) . ?
C109 C110 1.422(19) . ?
C110 C111 1.44(2) . ?
C110 C115 1.44(2) . ?
C111 H111 0.9500 . ?
C111 C112 1.33(2) . ?
C112 H112 0.9500 . ?
C112 C113 1.41(3) . ?
C113 H113 0.9500 . ?
C113 C114 1.39(2) . ?
C114 H114 0.9500 . ?
C114 C115 1.37(2) . ?
C115 C116 1.43(2) . ?
C117 C118 1.472(19) . ?
C118 C119 1.38(2) . ?
C118 C123 1.39(2) . ?
C119 H119 0.9500 . ?
C119 C120 1.38(2) . ?
C120 H120 0.9500 . ?
C120 C121 1.43(2) . ?
C121 H121 0.9500 . ?
C121 C122 1.41(2) . ?
C122 H122 0.9500 . ?
C122 C123 1.40(2) . ?
C123 C124 1.453(19) . ?
C125 C126 1.445(19) . ?
C126 C127 1.415(19) . ?
C126 C131 1.376(19) . ?
C127 H127 0.9500 . ?
C127 C128 1.35(2) . ?
C128 H128 0.9500 . ?
C128 C129 1.41(2) . ?
C129 H129 0.9500 . ?
C129 C130 1.37(2) . ?
C130 H130 0.9500 . ?
C130 C131 1.402(19) . ?
C131 C132 1.442(18) . ?
C201 C202 1.437(19) . ?
C202 C203 1.38(2) . ?
C202 C207 1.39(2) . ?
C203 H203 0.9500 . ?
C203 C204 1.43(2) . ?
C204 H204 0.9500 . ?
C204 C205 1.39(2) . ?
C205 H205 0.9500 . ?
C205 C206 1.36(2) . ?
C206 H206 0.9500 . ?
C206 C207 1.427(19) . ?
C207 C208 1.42(2) . ?
C209 C210 1.499(19) . ?
C210 C211 1.41(2) . ?
C210 C215 1.33(2) . ?
C211 H211 0.9500 . ?
C211 C212 1.31(2) . ?
C212 H212 0.9500 . ?
C212 C213 1.46(3) . ?
C213 H213 0.9500 . ?
C213 C214 1.39(2) . ?
C214 H214 0.9500 . ?
C214 C215 1.40(2) . ?
C215 C216 1.438(19) . ?
C217 C218 1.47(2) . ?
C218 C219 1.37(2) . ?
C218 C223 1.45(2) . ?
C219 H219 0.9500 . ?
C219 C220 1.36(2) . ?
C220 H220 0.9500 . ?
C220 C221 1.39(2) . ?
C221 H221 0.9500 . ?
C221 C222 1.41(2) . ?
C222 H222 0.9500 . ?
C222 C223 1.399(19) . ?
C223 C224 1.422(19) . ?
C225 C226 1.445(18) . ?
C226 C227 1.380(19) . ?
C226 C231 1.34(2) . ?
C227 H227 0.9500 . ?
C227 C228 1.36(2) . ?
C228 H228 0.9500 . ?
C228 C229 1.46(2) . ?
C229 H229 0.9500 . ?
C229 C230 1.37(2) . ?
C230 H230 0.9500 . ?
C230 C231 1.44(2) . ?
C231 C232 1.487(19) . ?
C401 H40A 0.9900 . ?
C401 H40B 0.9900 . ?
C401 C402 1.45(2) . ?
C402 H40C 0.9900 . ?
C402 H40D 0.9900 . ?
C403 H40E 0.9900 . ?
C403 H40F 0.9900 . ?
C403 C404 1.46(3) . ?
C404 H40G 0.9900 . ?
C404 H40H 0.9900 . ?
C405 H40I 0.9900 . ?
C405 H40J 0.9900 . ?
C405 C406 1.47(2) . ?
C406 H40K 0.9900 . ?
C406 H40L 0.9900 . ?
C407 H40M 0.9900 . ?
C407 H40N 0.9900 . ?
C407 C408 1.51(3) . ?
C408 H40O 0.9900 . ?
C408 H40P 0.9900 . ?
C409 H40Q 0.9900 . ?
C409 H40R 0.9900 . ?
C409 C410 1.56(3) . ?
C410 H41A 0.9900 . ?
C410 H41B 0.9900 . ?
C411 H41C 0.9900 . ?
C411 H41D 0.9900 . ?
C411 C412 1.57(3) . ?
C412 H41E 0.9900 . ?
C412 H41F 0.9900 . ?
C413 H41G 0.9900 . ?
C413 H41H 0.9900 . ?
C413 C414 1.46(3) . ?
C414 H41I 0.9900 . ?
C414 H41J 0.9900 . ?
C415 H41K 0.9900 . ?
C415 H41L 0.9900 . ?
C415 C416 1.52(3) . ?
C416 H41M 0.9900 . ?
C416 H41N 0.9900 . ?
C417 H41O 0.9900 . ?
C417 H41P 0.9900 . ?
C417 C418 1.52(3) . ?
C418 H41Q 0.9900 . ?
C418 H41R 0.9900 . ?
C501 H50A 0.9900 . ?
C501 H50B 0.9900 . ?
C501 C502 1.44(3) . ?
C502 H50C 0.9900 . ?
C502 H50D 0.9900 . ?
C503 H50E 0.9900 . ?
C503 H50F 0.9900 . ?
C503 C504 1.38(3) . ?
C504 H50G 0.9900 . ?
C504 H50H 0.9900 . ?
C505 H50I 0.9900 . ?
C505 H50J 0.9900 . ?
C505 C506 1.51(3) . ?
C506 H50K 0.9900 . ?
C506 H50L 0.9900 . ?
C507 H50M 0.9900 . ?
C507 H50N 0.9900 . ?
C507 C508 1.53(4) . ?
C508 H50O 0.9900 . ?
C508 H50P 0.9900 . ?
C509 H50Q 0.9900 . ?
C509 H50R 0.9900 . ?
C509 C510 1.50(3) . ?
C510 H51A 0.9900 . ?
C510 H51B 0.9900 . ?
C511 H51C 0.9900 . ?
C511 H51D 0.9900 . ?
C511 C512 1.55(3) . ?
C512 H51E 0.9900 . ?
C512 H51F 0.9900 . ?
C513 H51G 0.9900 . ?
C513 H51H 0.9900 . ?
C513 C514 1.49(4) . ?
C514 H51I 0.9900 . ?
C514 H51J 0.9900 . ?
C515 H51K 0.9900 . ?
C515 H51L 0.9900 . ?
C515 C516 1.54(3) . ?
C516 H51M 0.9900 . ?
C516 H51N 0.9900 . ?
C517 H51O 0.9900 . ?
C517 H51P 0.9900 . ?
C517 C518 1.50(3) . ?
C518 H51Q 0.9900 . ?
C518 H51R 0.9900 . ?

loop_
_geom_torsion_atom_site_label_1
_geom_torsion_atom_site_label_2
_geom_torsion_atom_site_label_3
_geom_torsion_atom_site_label_4
_geom_torsion
_geom_torsion_site_symmetry_1
_geom_torsion_site_symmetry_2
_geom_torsion_site_symmetry_3
_geom_torsion_site_symmetry_4
_geom_torsion_publ_flag
Cs51 O501 C502 C501 63(2) . . . . ?
Cs51 O501 C503 C504 -43(3) . . . . ?
Cs51 O502 C504 C503 -50(2) . . . . ?
Cs51 O502 C505 C506 64.9(18) . . . . ?
Cs51 O503 C508 C507 63.4(19) . . . . ?
Cs51 O503 C509 C510 -59.6(19) . . . . ?
Cs51 O504 C510 C509 -52(2) . . . . ?
Cs51 O504 C511 C512 60.9(17) . . . . ?
Cs51 O505 C514 C513 58(2) . . . . ?
Cs51 O505 C515 C516 -53.1(19) . . . . ?
Cs51 O506 C516 C515 -50.5(19) . . . . ?
Cs51 O506 C517 C518 61.2(17) . . . . ?
Cs51 N501 C501 C502 37(3) . . . . ?
Cs51 N501 C507 C508 38(2) . . . . ?
Cs51 N501 C513 C514 38(3) . . . . ?
Cs51 N502 C506 C505 46.6(18) . . . . ?
Cs51 N502 C512 C511 36(2) . . . . ?
Cs51 N502 C518 C517 37(2) . . . . ?
Cs51 C501 C502 O501 -44.2(15) . . . . ?
Cs51 C503 C504 O502 34.8(17) . . . . ?
Cs51 C505 C506 N502 -35.6(14) . . . . ?
Cs51 C507 C508 O503 -46.5(15) . . . . ?
Cs51 C509 C510 O504 38.7(15) . . . . ?
Cs51 C511 C512 N502 -26.2(16) . . . . ?
Cs51 C513 C514 O505 -42.4(17) . . . . ?
Cs51 C515 C516 O506 35.8(14) . . . . ?
Cs51 C517 C518 N502 -29.4(16) . . . . ?
Sn11 N101 C101 N108 23(2) . . . . ?
Sn11 N101 C101 C102 -158.0(9) . . . . ?
Sn11 N101 C108 N102 -27(2) . . . . ?
Sn11 N101 C108 C107 158.9(9) . . . . ?
Sn11 N103 C109 N102 23(2) . . . . ?
Sn11 N103 C109 C110 -158.3(9) . . . . ?
Sn11 N103 C116 N104 -26(2) . . . . ?
Sn11 N103 C116 C115 161.1(10) . . . . ?
Sn11 N105 C117 N104 32.1(17) . . . . ?
Sn11 N105 C117 C118 -149.4(8) . . . . ?
Sn11 N105 C124 N106 -29.4(18) . . . . ?
Sn11 N105 C124 C123 149.9(8) . . . . ?
Sn11 N107 C125 N106 30.5(19) . . . . ?
Sn11 N107 C125 C126 -151.4(9) . . . . ?
Sn11 N107 C132 N108 -31.8(18) . . . . ?
Sn11 N107 C132 C131 149.1(9) . . . . ?
Sn21 N201 C201 N208 22.0(19) . . . . ?
Sn21 N201 C201 C202 -155.3(9) . . . . ?
Sn21 N201 C208 N202 -22.8(19) . . . . ?
Sn21 N201 C208 C207 156.6(9) . . . . ?
Sn21 N203 C209 N202 26.4(18) . . . . ?
Sn21 N203 C209 C210 -153.0(8) . . . . ?
Sn21 N203 C216 N204 -30.0(19) . . . . ?
Sn21 N203 C216 C215 152.8(9) . . . . ?
Sn21 N205 C217 N204 19(2) . . . . ?
Sn21 N205 C217 C218 -156.9(9) . . . . ?
Sn21 N205 C224 N206 -24.5(18) . . . . ?
Sn21 N205 C224 C223 157.7(9) . . . . ?
Sn21 N207 C225 N206 26.6(18) . . . . ?
Sn21 N207 C225 C226 -154.0(8) . . . . ?
Sn21 N207 C232 N208 -29(2) . . . . ?
Sn21 N207 C232 C231 158.4(9) . . . . ?
K41 O401 C402 C401 49.7(18) . . . . ?
K41 O401 C403 C404 46.1(17) . . . . ?
K41 O402 C404 C403 48.0(17) . . . . ?
K41 O402 C405 C406 53.8(17) . . . . ?
K41 O403 C408 C407 53.7(16) . . . . ?
K41 O403 C409 C410 53.7(17) . . . . ?
K41 O404 C410 C409 47.7(16) . . . . ?
K41 O404 C411 C412 48(2) . . . . ?
K41 O405 C414 C413 50.7(19) . . . . ?
K41 O405 C415 C416 52.9(17) . . . . ?
K41 O406 C416 C415 47(2) . . . . ?
K41 O406 C417 C418 51(2) . . . . ?
K41 N401 C401 C402 35.2(15) . . . . ?
K41 N401 C407 C408 32.9(16) . . . . ?
K41 N401 C413 C414 40.9(17) . . . . ?
K41 N402 C406 C405 41.3(17) . . . . ?
K41 N402 C412 C411 36.0(18) . . . . ?
K41 N402 C418 C417 33.5(18) . . . . ?
K41 C401 C402 O401 -32.9(13) . . . . ?
K41 C403 C404 O402 -32.1(12) . . . . ?
K41 C405 C406 N402 -31.9(13) . . . . ?
K41 C407 C408 O403 -33.6(11) . . . . ?
K41 C409 C410 O404 -32.8(12) . . . . ?
K41 C411 C412 N402 -26.7(14) . . . . ?
K41 C413 C414 O405 -33.7(14) . . . . ?
K41 C415 C416 O406 -29.1(14) . . . . ?
K41 C417 C418 N402 -26.6(14) . . . . ?
Cl61 C61 C62 Cl62 -0.6 . . . . ?
Cl61 C61 C62 C63 -179.6 . . . . ?
Cl61 C61 C66 C65 178.9 . . . . ?
Cl62 C62 C63 C64 -178.5 . . . . ?
C61 C62 C63 C64 0.5 . . . . ?
C62 C61 C66 C65 -0.6 . . . . ?
C62 C63 C64 C65 0.0 . . . . ?
C63 C64 C65 C66 -0.8 . . . . ?
C64 C65 C66 C61 1.0 . . . . ?
C66 C61 C62 Cl62 178.8 . . . . ?
C66 C61 C62 C63 -0.2 . . . . ?
Cl72 C72 C73 C74 178.9 . . . . ?
Cl71 C71 C72 Cl72 -0.6 . . . . ?
Cl71 C71 C72 C73 178.8 . . . . ?
Cl71 C71 C76 C75 -178.6 . . . . ?
C71 C72 C73 C74 -0.5 . . . . ?
C72 C71 C76 C75 0.5 . . . . ?
C72 C73 C74 C75 0.9 . . . . ?
C73 C74 C75 C76 -0.7 . . . . ?
C74 C75 C76 C71 0.0 . . . . ?
C76 C71 C72 Cl72 -179.6 . . . . ?
C76 C71 C72 C73 -0.3 . . . . ?
Cl82 C82 C83 C84 178.9 . . . . ?
Cl81 C81 C82 Cl82 -0.7 . . . . ?
Cl81 C81 C82 C83 178.9 . . . . ?
Cl81 C81 C86 C85 -178.6 . . . . ?
C81 C82 C83 C84 -0.7 . . . . ?
C82 C81 C86 C85 0.4 . . . . ?
C82 C83 C84 C85 1.2 . . . . ?
C83 C84 C85 C86 -0.9 . . . . ?
C84 C85 C86 C81 0.1 . . . . ?
C86 C81 C82 Cl82 -179.7 . . . . ?
C86 C81 C82 C83 -0.1 . . . . ?
O401 C403 C404 K41 -30.6(12) . . . . ?
O401 C403 C404 O402 -62.6(19) . . . . ?
O402 C405 C406 K41 -34.2(12) . . . . ?
O402 C405 C406 N402 -66(2) . . . . ?
O403 C409 C410 K41 -33.1(12) . . . . ?
O403 C409 C410 O404 -65.9(19) . . . . ?
O404 C411 C412 K41 -31.4(15) . . . . ?
O404 C411 C412 N402 -58(2) . . . . ?
O405 C415 C416 K41 -37.1(12) . . . . ?
O405 C415 C416 O406 -66(2) . . . . ?
O406 C417 C418 K41 -32.1(13) . . . . ?
O406 C417 C418 N402 -59(2) . . . . ?
O501 C503 C504 Cs51 30.0(19) . . . . ?
O501 C503 C504 O502 65(3) . . . . ?
O502 C505 C506 Cs51 -43.2(12) . . . . ?
O502 C505 C506 N502 -79(2) . . . . ?
O503 C509 C510 Cs51 45.8(16) . . . . ?
O503 C509 C510 O504 84(2) . . . . ?
O504 C511 C512 Cs51 -40.4(12) . . . . ?
O504 C511 C512 N502 -67(2) . . . . ?
O505 C515 C516 Cs51 38.2(14) . . . . ?
O505 C515 C516 O506 74(2) . . . . ?
O506 C517 C518 Cs51 -43.5(13) . . . . ?
O506 C517 C518 N502 -73(2) . . . . ?
N101 C101 C102 C103 -179.6(14) . . . . ?
N101 C101 C102 C107 -0.5(15) . . . . ?
N102 C109 C110 C111 2(2) . . . . ?
N102 C109 C110 C115 175.3(13) . . . . ?
N103 C109 C110 C111 -176.7(15) . . . . ?
N103 C109 C110 C115 -3.7(15) . . . . ?
N104 C117 C118 C119 0(2) . . . . ?
N104 C117 C118 C123 176.9(12) . . . . ?
N105 C117 C118 C119 -178.8(14) . . . . ?
N105 C117 C118 C123 -1.6(14) . . . . ?
N106 C125 C126 C127 -3(2) . . . . ?
N106 C125 C126 C131 -178.9(13) . . . . ?
N107 C125 C126 C127 178.5(14) . . . . ?
N107 C125 C126 C131 2.9(15) . . . . ?
N108 C101 C102 C103 0(2) . . . . ?
N108 C101 C102 C107 178.6(13) . . . . ?
N201 C201 C202 C203 -179.0(14) . . . . ?
N201 C201 C202 C207 -4.3(15) . . . . ?
N202 C209 C210 C211 3(2) . . . . ?
N202 C209 C210 C215 -179.9(13) . . . . ?
N203 C209 C210 C211 -177.8(14) . . . . ?
N203 C209 C210 C215 -0.4(15) . . . . ?
N204 C217 C218 C219 11(2) . . . . ?
N204 C217 C218 C223 -178.2(12) . . . . ?
N205 C217 C218 C219 -172.8(15) . . . . ?
N205 C217 C218 C223 -1.7(15) . . . . ?
N206 C225 C226 C227 -3(2) . . . . ?
N206 C225 C226 C231 177.5(13) . . . . ?
N207 C225 C226 C227 177.8(14) . . . . ?
N207 C225 C226 C231 -1.9(15) . . . . ?
N208 C201 C202 C203 4(2) . . . . ?
N208 C201 C202 C207 178.2(12) . . . . ?
N401 C401 C402 K41 -28.1(12) . . . . ?
N401 C401 C402 O401 -61(2) . . . . ?
N401 C407 C408 K41 -26.5(13) . . . . ?
N401 C407 C408 O403 -60(2) . . . . ?
N401 C413 C414 K41 -31.1(13) . . . . ?
N401 C413 C414 O405 -65(2) . . . . ?
N501 C501 C502 Cs51 -30(2) . . . . ?
N501 C501 C502 O501 -74(3) . . . . ?
N501 C507 C508 Cs51 -29.3(19) . . . . ?
N501 C507 C508 O503 -76(3) . . . . ?
N501 C513 C514 Cs51 -30(2) . . . . ?
N501 C513 C514 O505 -72(3) . . . . ?
C101 N101 C108 N102 176.5(13) . . . . ?
C101 N101 C108 C107 1.9(14) . . . . ?
C101 N108 C132 N107 0(2) . . . . ?
C101 N108 C132 C131 179.3(13) . . . . ?
C101 C102 C103 C104 -176.6(14) . . . . ?
C101 C102 C107 C106 177.3(12) . . . . ?
C101 C102 C107 C108 1.7(14) . . . . ?
C102 C103 C104 C105 -8(2) . . . . ?
C102 C107 C108 N101 -2.3(14) . . . . ?
C102 C107 C108 N102 -177.2(12) . . . . ?
C103 C102 C107 C106 -4(2) . . . . ?
C103 C102 C107 C108 -179.2(13) . . . . ?
C103 C104 C105 C106 10(3) . . . . ?
C104 C105 C106 C107 -9(2) . . . . ?
C105 C106 C107 C102 5(2) . . . . ?
C105 C106 C107 C108 179.7(14) . . . . ?
C106 C107 C108 N101 -177.2(14) . . . . ?
C106 C107 C108 N102 8(2) . . . . ?
C107 C102 C103 C104 5(2) . . . . ?
C108 N101 C101 N108 -179.9(13) . . . . ?
C108 N101 C101 C102 -0.9(15) . . . . ?
C108 N102 C109 N103 4(2) . . . . ?
C108 N102 C109 C110 -174.8(13) . . . . ?
C109 N102 C108 N101 -3(2) . . . . ?
C109 N102 C108 C107 171.4(12) . . . . ?
C109 N103 C116 N104 174.7(13) . . . . ?
C109 N103 C116 C115 1.7(16) . . . . ?
C109 C110 C111 C112 173.9(16) . . . . ?
C109 C110 C115 C114 -175.7(14) . . . . ?
C109 C110 C115 C116 4.7(16) . . . . ?
C110 C111 C112 C113 -4(3) . . . . ?
C110 C115 C116 N103 -3.9(16) . . . . ?
C110 C115 C116 N104 -177.4(13) . . . . ?
C111 C110 C115 C114 -2(2) . . . . ?
C111 C110 C115 C116 178.7(13) . . . . ?
C111 C112 C113 C114 6(3) . . . . ?
C112 C113 C114 C115 -6(3) . . . . ?
C113 C114 C115 C110 4(2) . . . . ?
C113 C114 C115 C116 -176.6(17) . . . . ?
C114 C115 C116 N103 176.6(18) . . . . ?
C114 C115 C116 N104 3(3) . . . . ?
C115 C110 C111 C112 2(2) . . . . ?
C116 N103 C109 N102 -177.7(14) . . . . ?
C116 N103 C109 C110 1.3(16) . . . . ?
C116 N104 C117 N105 -3(2) . . . . ?
C116 N104 C117 C118 179.1(12) . . . . ?
C117 N104 C116 N103 -1(2) . . . . ?
C117 N104 C116 C115 171.3(13) . . . . ?
C117 N105 C124 N106 -178.7(13) . . . . ?
C117 N105 C124 C123 0.6(14) . . . . ?
C117 C118 C119 C120 179.8(14) . . . . ?
C117 C118 C123 C122 -179.4(13) . . . . ?
C117 C118 C123 C124 2.0(14) . . . . ?
C118 C119 C120 C121 -4(2) . . . . ?
C118 C123 C124 N105 -1.7(15) . . . . ?
C118 C123 C124 N106 177.7(13) . . . . ?
C119 C118 C123 C122 -2(2) . . . . ?
C119 C118 C123 C124 179.4(13) . . . . ?
C119 C120 C121 C122 3(2) . . . . ?
C120 C121 C122 C123 -2(2) . . . . ?
C121 C122 C123 C118 2(2) . . . . ?
C121 C122 C123 C124 179.8(14) . . . . ?
C122 C123 C124 N105 179.9(14) . . . . ?
C122 C123 C124 N106 -1(2) . . . . ?
C123 C118 C119 C120 3(2) . . . . ?
C124 N105 C117 N104 -177.9(13) . . . . ?
C124 N105 C117 C118 0.6(13) . . . . ?
C124 N106 C125 N107 1(2) . . . . ?
C124 N106 C125 C126 -177.0(13) . . . . ?
C125 N106 C124 N105 -2(2) . . . . ?
C125 N106 C124 C123 178.9(13) . . . . ?
C125 N107 C132 N108 177.7(13) . . . . ?
C125 N107 C132 C131 -1.3(15) . . . . ?
C125 C126 C127 C128 -177.5(14) . . . . ?
C125 C126 C131 C130 178.6(13) . . . . ?
C125 C126 C131 C132 -3.7(15) . . . . ?
C126 C127 C128 C129 2(2) . . . . ?
C126 C131 C132 N107 3.1(15) . . . . ?
C126 C131 C132 N108 -176.0(12) . . . . ?
C127 C126 C131 C130 2(2) . . . . ?
C127 C126 C131 C132 -179.8(12) . . . . ?
C127 C128 C129 C130 -2(2) . . . . ?
C128 C129 C130 C131 2(2) . . . . ?
C129 C130 C131 C126 -2(2) . . . . ?
C129 C130 C131 C132 -179.4(14) . . . . ?
C130 C131 C132 N107 -179.4(14) . . . . ?
C130 C131 C132 N108 2(2) . . . . ?
C131 C126 C127 C128 -2(2) . . . . ?
C132 N107 C125 N106 -179.1(13) . . . . ?
C132 N107 C125 C126 -0.9(15) . . . . ?
C132 N108 C101 N101 5(2) . . . . ?
C132 N108 C101 C102 -173.9(13) . . . . ?
C201 N201 C208 N202 177.7(13) . . . . ?
C201 N201 C208 C207 -2.9(15) . . . . ?
C201 N208 C232 N207 -2(2) . . . . ?
C201 N208 C232 C231 169.3(14) . . . . ?
C201 C202 C203 C204 175.6(14) . . . . ?
C201 C202 C207 C206 -175.4(12) . . . . ?
C201 C202 C207 C208 2.5(15) . . . . ?
C202 C203 C204 C205 -1(2) . . . . ?
C202 C207 C208 N201 0.1(15) . . . . ?
C202 C207 C208 N202 179.5(12) . . . . ?
C203 C202 C207 C206 0(2) . . . . ?
C203 C202 C207 C208 177.7(13) . . . . ?
C203 C204 C205 C206 -1(2) . . . . ?
C204 C205 C206 C207 2(2) . . . . ?
C205 C206 C207 C202 -2(2) . . . . ?
C205 C206 C207 C208 -179.1(15) . . . . ?
C206 C207 C208 N201 177.7(14) . . . . ?
C206 C207 C208 N202 -3(2) . . . . ?
C207 C202 C203 C204 2(2) . . . . ?
C208 N201 C201 N208 -178.1(13) . . . . ?
C208 N201 C201 C202 4.5(15) . . . . ?
C208 N202 C209 N203 3(2) . . . . ?
C208 N202 C209 C210 -177.7(12) . . . . ?
C209 N202 C208 N201 -6(2) . . . . ?
C209 N202 C208 C207 175.2(12) . . . . ?
C209 N203 C216 N204 176.6(13) . . . . ?
C209 N203 C216 C215 -0.5(15) . . . . ?
C209 C210 C211 C212 176.4(14) . . . . ?
C209 C210 C215 C214 179.7(13) . . . . ?
C209 C210 C215 C216 0.1(15) . . . . ?
C210 C211 C212 C213 5(2) . . . . ?
C210 C215 C216 N203 0.2(16) . . . . ?
C210 C215 C216 N204 -177.1(13) . . . . ?
C211 C210 C215 C214 -3(2) . . . . ?
C211 C210 C215 C216 177.7(13) . . . . ?
C211 C212 C213 C214 -6(2) . . . . ?
C212 C213 C214 C215 3(2) . . . . ?
C213 C214 C215 C210 1(2) . . . . ?
C213 C214 C215 C216 -179.2(15) . . . . ?
C214 C215 C216 N203 -179.3(14) . . . . ?
C214 C215 C216 N204 3(2) . . . . ?
C215 C210 C211 C212 -1(2) . . . . ?
C216 N203 C209 N202 -180.0(13) . . . . ?
C216 N203 C209 C210 0.6(14) . . . . ?
C216 N204 C217 N205 8(2) . . . . ?
C216 N204 C217 C218 -176.3(13) . . . . ?
C217 N204 C216 N203 -2(2) . . . . ?
C217 N204 C216 C215 175.1(13) . . . . ?
C217 N205 C224 N206 176.3(13) . . . . ?
C217 N205 C224 C223 -1.6(14) . . . . ?
C217 C218 C219 C220 172.4(15) . . . . ?
C217 C218 C223 C222 -176.5(12) . . . . ?
C217 C218 C223 C224 0.7(14) . . . . ?
C218 C219 C220 C221 -1(2) . . . . ?
C218 C223 C224 N205 0.5(15) . . . . ?
C218 C223 C224 N206 -177.4(12) . . . . ?
C219 C218 C223 C222 -4(2) . . . . ?
C219 C218 C223 C224 173.3(13) . . . . ?
C219 C220 C221 C222 0(2) . . . . ?
C220 C221 C222 C223 -2(2) . . . . ?
C221 C222 C223 C218 3.4(19) . . . . ?
C221 C222 C223 C224 -173.0(14) . . . . ?
C222 C223 C224 N205 177.2(14) . . . . ?
C222 C223 C224 N206 -1(2) . . . . ?
C223 C218 C219 C220 2(2) . . . . ?
C224 N205 C217 N204 178.3(13) . . . . ?
C224 N205 C217 C218 2.0(15) . . . . ?
C224 N206 C225 N207 6(2) . . . . ?
C224 N206 C225 C226 -173.5(13) . . . . ?
C225 N206 C224 N205 -7(2) . . . . ?
C225 N206 C224 C223 170.3(13) . . . . ?
C225 N207 C232 N208 179.2(15) . . . . ?
C225 N207 C232 C231 6.8(15) . . . . ?
C225 C226 C227 C228 179.5(14) . . . . ?
C225 C226 C231 C230 -177.7(14) . . . . ?
C225 C226 C231 C232 6.2(16) . . . . ?
C226 C227 C228 C229 -2(2) . . . . ?
C226 C231 C232 N207 -8.2(17) . . . . ?
C226 C231 C232 N208 178.7(15) . . . . ?
C227 C226 C231 C230 2(2) . . . . ?
C227 C226 C231 C232 -173.6(13) . . . . ?
C227 C228 C229 C230 3(3) . . . . ?
C228 C229 C230 C231 -2(2) . . . . ?
C229 C230 C231 C226 -1(3) . . . . ?
C229 C230 C231 C232 174.3(16) . . . . ?
C230 C231 C232 N207 175.9(15) . . . . ?
C230 C231 C232 N208 3(3) . . . . ?
C231 C226 C227 C228 -1(2) . . . . ?
C232 N207 C225 N206 177.2(13) . . . . ?
C232 N207 C225 C226 -3.4(14) . . . . ?
C232 N208 C201 N201 6(2) . . . . ?
C232 N208 C201 C202 -176.6(14) . . . . ?
C401 N401 C407 K41 -114.8(13) . . . . ?
C401 N401 C407 C408 -81.9(17) . . . . ?
C401 N401 C413 K41 115.3(14) . . . . ?
C401 N401 C413 C414 156.2(16) . . . . ?
C402 O401 C403 K41 129.5(15) . . . . ?
C402 O401 C403 C404 175.6(15) . . . . ?
C403 O401 C402 K41 -130.9(16) . . . . ?
C403 O401 C402 C401 -81(2) . . . . ?
C404 O402 C405 K41 -131.1(16) . . . . ?
C404 O402 C405 C406 -77(2) . . . . ?
C405 O402 C404 K41 131.6(15) . . . . ?
C405 O402 C404 C403 179.6(15) . . . . ?
C406 N402 C412 K41 117.8(15) . . . . ?
C406 N402 C412 C411 153.9(15) . . . . ?
C406 N402 C418 K41 -113.6(15) . . . . ?
C406 N402 C418 C417 -80.0(19) . . . . ?
C407 N401 C401 K41 114.7(14) . . . . ?
C407 N401 C401 C402 149.8(14) . . . . ?
C407 N401 C413 K41 -116.9(15) . . . . ?
C407 N401 C413 C414 -76.0(19) . . . . ?
C408 O403 C409 K41 132.5(16) . . . . ?
C408 O403 C409 C410 -173.9(15) . . . . ?
C409 O403 C408 K41 -133.6(17) . . . . ?
C409 O403 C408 C407 -79.9(19) . . . . ?
C410 O404 C411 K41 -130.6(17) . . . . ?
C410 O404 C411 C412 -83(2) . . . . ?
C411 O404 C410 K41 131.5(17) . . . . ?
C411 O404 C410 C409 179.1(16) . . . . ?
C412 N402 C406 K41 -121.4(16) . . . . ?
C412 N402 C406 C405 -80.1(19) . . . . ?
C412 N402 C418 K41 121.0(15) . . . . ?
C412 N402 C418 C417 154.5(16) . . . . ?
C413 N401 C401 K41 -116.1(14) . . . . ?
C413 N401 C401 C402 -80.9(17) . . . . ?
C413 N401 C407 K41 117.7(14) . . . . ?
C413 N401 C407 C408 150.6(15) . . . . ?
C414 O405 C415 K41 125.2(16) . . . . ?
C414 O405 C415 C416 178.2(16) . . . . ?
C415 O405 C414 K41 -123.7(16) . . . . ?
C415 O405 C414 C413 -73(2) . . . . ?
C416 O406 C417 K41 -137(2) . . . . ?
C416 O406 C417 C418 -86(2) . . . . ?
C417 O406 C416 K41 135(2) . . . . ?
C417 O406 C416 C415 -177.7(17) . . . . ?
C418 N402 C406 K41 114.2(15) . . . . ?
C418 N402 C406 C405 155.5(16) . . . . ?
C418 N402 C412 K41 -117.8(15) . . . . ?
C418 N402 C412 C411 -81.8(19) . . . . ?
C501 N501 C507 Cs51 -117(2) . . . . ?
C501 N501 C507 C508 -79(2) . . . . ?
C501 N501 C513 Cs51 115.3(19) . . . . ?
C501 N501 C513 C514 154(2) . . . . ?
C502 O501 C503 Cs51 -123(2) . . . . ?
C502 O501 C503 C504 -166(2) . . . . ?
C503 O501 C502 Cs51 127(2) . . . . ?
C503 O501 C502 C501 -170(2) . . . . ?
C504 O502 C505 Cs51 122.2(18) . . . . ?
C504 O502 C505 C506 -173.0(18) . . . . ?
C505 O502 C504 Cs51 -120.2(18) . . . . ?
C505 O502 C504 C503 -171(2) . . . . ?
C506 N502 C512 Cs51 121.2(17) . . . . ?
C506 N502 C512 C511 156.7(17) . . . . ?
C506 N502 C518 Cs51 -115.0(15) . . . . ?
C506 N502 C518 C517 -78(2) . . . . ?
C507 N501 C501 Cs51 119(2) . . . . ?
C507 N501 C501 C502 157(2) . . . . ?
C507 N501 C513 Cs51 -121(2) . . . . ?
C507 N501 C513 C514 -82(3) . . . . ?
C508 O503 C509 Cs51 -112.9(17) . . . . ?
C508 O503 C509 C510 -172.5(18) . . . . ?
C509 O503 C508 Cs51 112.8(18) . . . . ?
C509 O503 C508 C507 176.2(19) . . . . ?
C510 O504 C511 Cs51 121.6(17) . . . . ?
C510 O504 C511 C512 -177.5(18) . . . . ?
C511 O504 C510 Cs51 -123.6(16) . . . . ?
C511 O504 C510 C509 -175.5(18) . . . . ?
C512 N502 C506 Cs51 -125.0(18) . . . . ?
C512 N502 C506 C505 -78(2) . . . . ?
C512 N502 C518 Cs51 123.1(17) . . . . ?
C512 N502 C518 C517 160.0(18) . . . . ?
C513 N501 C501 Cs51 -117(2) . . . . ?
C513 N501 C501 C502 -80(3) . . . . ?
C513 N501 C507 Cs51 120(2) . . . . ?
C513 N501 C507 C508 158(2) . . . . ?
C514 O505 C515 Cs51 -121(2) . . . . ?
C514 O505 C515 C516 -174.0(19) . . . . ?
C515 O505 C514 Cs51 123.1(19) . . . . ?
C515 O505 C514 C513 -179(2) . . . . ?
C516 O506 C517 Cs51 123.8(18) . . . . ?
C516 O506 C517 C518 -175.0(17) . . . . ?
C517 O506 C516 Cs51 -121.8(18) . . . . ?
C517 O506 C516 C515 -172.3(17) . . . . ?
C518 N502 C506 Cs51 114.6(16) . . . . ?
C518 N502 C506 C505 161.2(17) . . . . ?
C518 N502 C512 Cs51 -118.6(17) . . . . ?
C518 N502 C512 C511 -83(2) . . . . ?

loop_
_exptl_oxdiff_crystal_face_indexfrac_h
_exptl_oxdiff_crystal_face_indexfrac_k
_exptl_oxdiff_crystal_face_indexfrac_l
_exptl_oxdiff_crystal_face_x
_exptl_oxdiff_crystal_face_y
_exptl_oxdiff_crystal_face_z
-0.9999 -0.0005 -0.0001 0.0252 0.0085 0.0048
1.0000 0.1005 -0.0999 -0.0242 -0.0090 -0.0091
0.0009 0.9992 1.0000 0.0123 -0.0414 0.0084
-0.0009 -0.9992 -1.0000 -0.0123 0.0414 -0.0084
0.0012 0.9991 1.9997 0.0136 -0.0596 0.0339
-1.0027 -4.9971 0.9981 -0.0291 0.1064 0.1158
0.9997 1.9996 -4.9977 -0.0092 0.0360 -0.1666
1.0027 4.9971 -0.9981 0.0291 -0.1064 -0.1158

loop_
_smtbx_masks_void_nr
_smtbx_masks_void_average_x
_smtbx_masks_void_average_y
_smtbx_masks_void_average_z
_smtbx_masks_void_volume
_smtbx_masks_void_count_electrons
_smtbx_masks_void_content
1 -0.131 0.029 0.842 261.5 85.4 '1 C6H4Cl2'
2 -0.050 0.182 0.245 23.9 0.0 ?
3 0.050 0.818 0.745 23.9 0.0 ?
4 0.131 0.971 0.342 261.5 86.0 '1 C6H4Cl2'
5 0.110 0.343 0.812 12.5 0.0 ?
6 0.124 0.350 0.366 31.2 0.2 ?
7 0.140 0.545 0.983 17.9 0.0 ?
8 0.369 0.471 0.842 261.5 85.7 '1 C6H4Cl2'
9 0.360 0.045 0.483 17.9 0.0 ?
10 0.376 0.850 0.866 31.2 0.2 ?
11 0.390 0.843 0.312 12.5 0.0 ?
12 0.450 0.318 0.245 23.9 0.0 ?
13 0.631 0.529 0.342 261.5 85.7 '1 C6H4Cl2'
14 0.550 0.682 0.745 23.9 0.0 ?
15 0.610 0.157 0.812 12.5 0.0 ?
16 0.624 0.150 0.366 31.2 0.3 ?
17 0.640 0.955 0.983 17.9 0.0 ?
18 0.860 0.455 0.483 17.9 0.0 ?
19 0.876 0.650 0.866 31.2 0.3 ?
20 0.890 0.657 0.312 12.5 0.0 ?
